data_7032635
loop_
_publ_author_name
'Ostreng, E.'
'S\/onsteby, H H'
'Oien, S.'
'Nilsen, O.'
'Fjellv\%ag, H'

_publ_section_title
;
 Atomic layer deposition of sodium and potassium oxides: evaluation of
 precursors and deposition of thin films.
;
_journal_issue 44
_journal_name_full 'Dalton transactions (Cambridge, England : 2003)'
_journal_page_first 16666
_journal_page_last 16672
_journal_paper_doi 10.1039/c4dt01930j
_journal_volume 43
_journal_year 2014
_chemical_compound_source 'Commercially obtained'
_chemical_formula_moiety 'C24 H54 Na6 O6'
_chemical_formula_sum 'C24 H54 Na6 O6'
_chemical_formula_weight 576.61
_chemical_name_common 'Sodium tert-butoxide'
_chemical_name_systematic 'Sodium tert-butoxide'
_chemical_properties_physical 'Air-sensitive, Moisture-sensitive, Hygroscopic, Oxygen-sensitive'
_space_group_crystal_system orthorhombic
_space_group_IT_number 19
_space_group_name_Hall 'P 2ac 2ab'
_space_group_name_H-M_alt 'P 21 21 21'
_symmetry_space_group_name_Hall 'P 2ac 2ab'
_symmetry_space_group_name_H-M 'P 21 21 21'
_atom_sites_solution_hydrogens geom
_atom_sites_solution_primary direct
_audit_creation_date 2014-08-25
_audit_creation_method
;
Olex2 1.2
(compiled 2014.07.22 svn.r2960 for OlexSys, GUI svn.r4862)
;
_audit_update_record
;
2014-08-25 

;
_cell_angle_alpha 90
_cell_angle_beta 90
_cell_angle_gamma 90
_cell_formula_units_Z 20
_cell_length_a 18.1583(16)
_cell_length_b 19.2347(17)
_cell_length_c 51.548(4)
_cell_measurement_reflns_used 8880
_cell_measurement_temperature 100
_cell_measurement_theta_max 20.84
_cell_measurement_theta_min 2.241
_cell_volume 18004(3)
_computing_cell_refinement 'APEX2 v2013.6--2 (Bruker AXS)'
_computing_data_collection 'APEX2 v2013.6--2 (Bruker AXS)'
_computing_data_reduction 'SAINT v8.34A (Bruker, 2013)'
_computing_molecular_graphics 'Diamond v3.2i (Brandenburg, 2012)'
_computing_publication_material 'Olex2 (Dolomanov et al., 2009)'
_computing_structure_refinement 'XL (Sheldrick, 2008)'
_computing_structure_solution 'XS (Sheldrick, 2008)'
_diffrn_ambient_temperature 100.01
_diffrn_detector 'Bruker PHOTON100 area detector'
_diffrn_detector_area_resol_mean 10.4167
_diffrn_measured_fraction_theta_full 0.585
_diffrn_measured_fraction_theta_max 0.997
_diffrn_measurement_device_type 'Bruker D8 Venture fixed-chi goniometer and Photon100 CMOS detector'
_diffrn_measurement_method '\f and \w scans'
_diffrn_radiation_probe x-ray
_diffrn_radiation_type MoK\a
_diffrn_radiation_wavelength 0.71073
_diffrn_reflns_av_R_equivalents 0.0691
_diffrn_reflns_av_unetI/netI 0.0464
_diffrn_reflns_Laue_measured_fraction_full 0.585
_diffrn_reflns_Laue_measured_fraction_max 0.997
_diffrn_reflns_limit_h_max 18
_diffrn_reflns_limit_h_min -18
_diffrn_reflns_limit_k_max 19
_diffrn_reflns_limit_k_min -19
_diffrn_reflns_limit_l_max 51
_diffrn_reflns_limit_l_min -51
_diffrn_reflns_number 90802
_diffrn_reflns_point_group_measured_fraction_full 0.577
_diffrn_reflns_point_group_measured_fraction_max 0.997
_diffrn_reflns_theta_full 25.242
_diffrn_reflns_theta_max 20.816
_diffrn_reflns_theta_min 2.208
_diffrn_source 'microfocus sealed X-ray tube'
_diffrn_standards_number 0
_exptl_absorpt_coefficient_mu 0.133
_exptl_absorpt_correction_T_max 0.7446
_exptl_absorpt_correction_T_min 0.6311
_exptl_absorpt_correction_type multi-scan
_exptl_absorpt_process_details
;
SADABS-2012/1 (Bruker,2012) was used for absorption correction.
wR2(int) was 0.1571 before and 0.0589 after correction.
The Ratio of minimum to maximum transmission is 0.8476.
The \l/2 correction factor is 0.0000.
;
_exptl_crystal_colour 'clear colourless'
_exptl_crystal_colour_lustre clear
_exptl_crystal_colour_primary colourless
_exptl_crystal_density_diffrn 1.064
_exptl_crystal_description prism
_exptl_crystal_F_000 6240
_exptl_crystal_recrystallization_method Sublimation
_exptl_crystal_size_max 0.4
_exptl_crystal_size_mid 0.4
_exptl_crystal_size_min 0.25
_exptl_transmission_factor_max 1.0000
_exptl_transmission_factor_min 0.8467
_refine_diff_density_max 0.494
_refine_diff_density_min -0.250
_refine_diff_density_rms 0.055
_refine_ls_abs_structure_details
;
 Flack x determined using 5453 quotients [(I+)-(I-)]/[(I+)+(I-)]
 (Parsons, Flack and Wagner, Acta Cryst. B69 (2013) 249-259).
;
_refine_ls_abs_structure_Flack 0.57(15)
_refine_ls_extinction_method none
_refine_ls_goodness_of_fit_ref 1.059
_refine_ls_hydrogen_treatment constr
_refine_ls_matrix_type full
_refine_ls_number_parameters 1711
_refine_ls_number_reflns 18808
_refine_ls_number_restraints 36
_refine_ls_restrained_S_all 1.062
_refine_ls_R_factor_all 0.0846
_refine_ls_R_factor_gt 0.0580
_refine_ls_shift/su_max 0.000
_refine_ls_shift/su_mean 0.000
_refine_ls_structure_factor_coef Fsqd
_refine_ls_weighting_details 'w=1/[\s^2^(Fo^2^)+(0.0586P)^2^+26.9926P] where P=(Fo^2^+2Fc^2^)/3'
_refine_ls_weighting_scheme calc
_refine_ls_wR_factor_gt 0.1414
_refine_ls_wR_factor_ref 0.1565
_reflns_Friedel_coverage 0.831
_reflns_Friedel_fraction_full 0.568
_reflns_Friedel_fraction_max 0.998
_reflns_number_gt 14462
_reflns_number_total 18808
_reflns_threshold_expression 'I > 2\s(I)'
_cod_data_source_file c4dt01930j2.cif
_cod_data_source_block eo-big-p212121_a(2)
_cod_depositor_comments 'Adding full bibliography for 7032635.cif.'
_cod_database_code 7032635
_shelxl_version_number 2014-3
_shelx_space_group_comment
;
The symmetry employed for this shelxl refinement is uniquely defined
by the following loop, which should always be used as a source of
symmetry information in preference to the above space-group names.
They are only intended as comments.
;
_olex2_refinement_description
;
1. Fixed Uiso
 At 1.5 times of:
  All C(H,H,H) groups
2. Uiso/Uaniso restraints and constraints
Uanis(C162) \\sim Ueq, Uanis(C461) \\sim Ueq, Uanis(C312) \\sim Ueq: with sigma
of 0.02 and sigma for terminal atoms of 0.002
Uanis(C463) \\sim Ueq, Uanis(C151) \\sim Ueq, Uanis(C152) \\sim Ueq: with sigma
of 0.05 and sigma for terminal atoms of 0.1
3.a Idealised Me refined as rotating group:
 C111(H11A,H11B,H11C), C112(H11D,H11E,H11F), C113(H11G,H11H,H11I), C121(H12A,
 H12B,H12C), C122(H12D,H12E,H12F), C123(H12G,H12H,H12I), C131(H13A,H13B,H13C),
 C132(H13D,H13E,H13F), C133(H13G,H13H,H13I), C141(H14A,H14B,H14C), C142(H14D,
 H14E,H14F), C143(H14G,H14H,H14I), C151(H15A,H15B,H15C), C152(H15D,H15E,H15F),
 C153(H15G,H15H,H15I), C161(H16A,H16B,H16C), C162(H16D,H16E,H16F), C163(H16G,
 H16H,H16I), C211(H21A,H21B,H21C), C212(H21D,H21E,H21F), C213(H21G,H21H,H21I),
 C221(H22A,H22B,H22C), C222(H22D,H22E,H22F), C223(H22G,H22H,H22I), C231(H23A,
 H23B,H23C), C232(H23D,H23E,H23F), C233(H23G,H23H,H23I), C241(H24A,H24B,H24C),
 C242(H24D,H24E,H24F), C243(H24G,H24H,H24I), C251(H25A,H25B,H25C), C252(H25D,
 H25E,H25F), C253(H25G,H25H,H25I), C261(H26A,H26B,H26C), C262(H26D,H26E,H26F),
 C263(H26G,H26H,H26I), C311(H31A,H31B,H31C), C312(H31D,H31E,H31F), C313(H31G,
 H31H,H31I), C321(H32A,H32B,H32C), C322(H32D,H32E,H32F), C323(H32G,H32H,H32I),
 C331(H33A,H33B,H33C), C332(H33D,H33E,H33F), C333(H33G,H33H,H33I), C341(H34A,
 H34B,H34C), C342(H34D,H34E,H34F), C343(H34G,H34H,H34I), C351(H35A,H35B,H35C),
 C352(H35D,H35E,H35F), C353(H35G,H35H,H35I), C361(H36A,H36B,H36C), C362(H36D,
 H36E,H36F), C363(H36G,H36H,H36I), C411(H41A,H41B,H41C), C412(H41D,H41E,H41F),
 C413(H41G,H41H,H41I), C421(H42A,H42B,H42C), C422(H42D,H42E,H42F), C423(H42G,
 H42H,H42I), C431(H43A,H43B,H43C), C432(H43D,H43E,H43F), C433(H43G,H43H,H43I),
 C441(H44A,H44B,H44C), C442(H44D,H44E,H44F), C443(H44G,H44H,H44I), C451(H45A,
 H45B,H45C), C452(H45D,H45E,H45F), C453(H45G,H45H,H45I), C461(H46A,H46B,H46C),
 C462(H46D,H46E,H46F), C463(H46G,H46H,H46I), C511(H51A,H51B,H51C), C512(H51D,
 H51E,H51F), C513(H51G,H51H,H51I), C521(H52A,H52B,H52C), C522(H52D,H52E,H52F),
 C523(H52G,H52H,H52I), C531(H53A,H53B,H53C), C532(H53D,H53E,H53F), C533(H53G,
 H53H,H53I), C541(H54A,H54B,H54C), C542(H54D,H54E,H54F), C543(H54G,H54H,H54I),
 C551(H55A,H55B,H55C), C552(H55D,H55E,H55F), C553(H55G,H55H,H55I), C561(H56A,
 H56B,H56C), C562(H56D,H56E,H56F), C563(H56G,H56H,H56I)
;
_olex2_submission_special_instructions 'No special instructions were received'

loop_
_space_group_symop_operation_xyz
'x, y, z'
'-x+1/2, -y, z+1/2'
'-x, y+1/2, -z+1/2'
'x+1/2, -y+1/2, -z'

loop_
_atom_site_label
_atom_site_type_symbol
_atom_site_fract_x
_atom_site_fract_y
_atom_site_fract_z
_atom_site_U_iso_or_equiv
_atom_site_adp_type
_atom_site_occupancy
_atom_site_site_symmetry_order
_atom_site_calc_flag
_atom_site_refinement_flags_posn
_atom_site_refinement_flags_adp
C110 C 0.4688(5) 0.4868(4) 0.41611(17) 0.026(2) Uani 1 1 d . .
C111 C 0.4548(6) 0.4535(5) 0.38997(17) 0.046(3) Uani 1 1 d . .
H11A H 0.4487 0.4898 0.3768 0.069 Uiso 1 1 calc GR .
H11B H 0.4099 0.4253 0.3908 0.069 Uiso 1 1 calc GR .
H11C H 0.4966 0.4238 0.3853 0.069 Uiso 1 1 calc GR .
C112 C 0.5430(5) 0.5256(5) 0.41427(18) 0.036(3) Uani 1 1 d . .
H11D H 0.5821 0.4926 0.4098 0.054 Uiso 1 1 calc GR .
H11E H 0.5543 0.5472 0.4310 0.054 Uiso 1 1 calc GR .
H11F H 0.5399 0.5616 0.4009 0.054 Uiso 1 1 calc GR .
C113 C 0.4083(5) 0.5378(5) 0.4224(2) 0.050(3) Uani 1 1 d . .
H11G H 0.3999 0.5683 0.4074 0.074 Uiso 1 1 calc GR .
H11H H 0.4227 0.5659 0.4374 0.074 Uiso 1 1 calc GR .
H11I H 0.3629 0.5124 0.4264 0.074 Uiso 1 1 calc GR .
C120 C 0.3167(5) 0.2642(5) 0.45170(17) 0.027(2) Uani 1 1 d . .
C121 C 0.3504(6) 0.2020(5) 0.4379(2) 0.052(3) Uani 1 1 d . .
H12A H 0.3114 0.1691 0.4333 0.078 Uiso 1 1 calc GR .
H12B H 0.3859 0.1793 0.4494 0.078 Uiso 1 1 calc GR .
H12C H 0.3756 0.2177 0.4222 0.078 Uiso 1 1 calc GR .
C122 C 0.2690(6) 0.3038(6) 0.4323(2) 0.055(3) Uani 1 1 d . .
H12D H 0.3002 0.3225 0.4184 0.083 Uiso 1 1 calc GR .
H12E H 0.2440 0.3422 0.4411 0.083 Uiso 1 1 calc GR .
H12F H 0.2324 0.2723 0.4248 0.083 Uiso 1 1 calc GR .
C123 C 0.2693(6) 0.2374(7) 0.4741(2) 0.066(4) Uani 1 1 d . .
H12G H 0.2473 0.2769 0.4833 0.098 Uiso 1 1 calc GR .
H12H H 0.3000 0.2106 0.4861 0.098 Uiso 1 1 calc GR .
H12I H 0.2301 0.2076 0.4672 0.098 Uiso 1 1 calc GR .
C130 C 0.3389(5) 0.4811(5) 0.51854(18) 0.031(3) Uani 1 1 d . .
C131 C 0.2852(7) 0.5083(7) 0.4987(2) 0.079(4) Uani 1 1 d . .
H13A H 0.3121 0.5333 0.4851 0.119 Uiso 1 1 calc GR .
H13B H 0.2504 0.5401 0.5071 0.119 Uiso 1 1 calc GR .
H13C H 0.2582 0.4694 0.4910 0.119 Uiso 1 1 calc GR .
C132 C 0.2950(7) 0.4458(8) 0.5400(2) 0.093(5) Uani 1 1 d . .
H13D H 0.2574 0.4157 0.5323 0.139 Uiso 1 1 calc GR .
H13E H 0.2712 0.4812 0.5508 0.139 Uiso 1 1 calc GR .
H13F H 0.3282 0.4178 0.5507 0.139 Uiso 1 1 calc GR .
C133 C 0.3815(6) 0.5405(6) 0.5292(3) 0.088(5) Uani 1 1 d . .
H13G H 0.4095 0.5627 0.5152 0.133 Uiso 1 1 calc GR .
H13H H 0.4155 0.5237 0.5426 0.133 Uiso 1 1 calc GR .
H13I H 0.3475 0.5744 0.5369 0.133 Uiso 1 1 calc GR .
C140 C 0.5016(5) 0.2448(5) 0.53976(18) 0.035(3) Uani 1 1 d . .
C141 C 0.4221(6) 0.2172(6) 0.5440(2) 0.064(4) Uani 1 1 d . .
H14A H 0.4030 0.1982 0.5277 0.096 Uiso 1 1 calc GR .
H14B H 0.3903 0.2553 0.5498 0.096 Uiso 1 1 calc GR .
H14C H 0.4227 0.1805 0.5572 0.096 Uiso 1 1 calc GR .
C142 C 0.5485(7) 0.1883(5) 0.5277(2) 0.065(4) Uani 1 1 d . .
H14D H 0.5323 0.1801 0.5098 0.098 Uiso 1 1 calc GR .
H14E H 0.5434 0.1454 0.5378 0.098 Uiso 1 1 calc GR .
H14F H 0.6002 0.2030 0.5277 0.098 Uiso 1 1 calc GR .
C143 C 0.5327(5) 0.2634(5) 0.56610(16) 0.042(3) Uani 1 1 d . .
H14G H 0.5830 0.2811 0.5641 0.063 Uiso 1 1 calc GR .
H14H H 0.5333 0.2220 0.5772 0.063 Uiso 1 1 calc GR .
H14I H 0.5020 0.2993 0.5741 0.063 Uiso 1 1 calc GR .
C150 C 0.6483(5) 0.4889(5) 0.50689(17) 0.032(3) Uani 1 1 d . .
C151 C 0.6051(7) 0.5546(7) 0.5138(3) 0.130(7) Uani 1 1 d . U
H15A H 0.6383 0.5948 0.5136 0.195 Uiso 1 1 calc GR .
H15B H 0.5837 0.5495 0.5312 0.195 Uiso 1 1 calc GR .
H15C H 0.5656 0.5616 0.5011 0.195 Uiso 1 1 calc GR .
C152 C 0.6989(9) 0.4687(9) 0.5274(3) 0.161(10) Uani 1 1 d . U
H15D H 0.7337 0.4341 0.5207 0.241 Uiso 1 1 calc GR .
H15E H 0.6711 0.4487 0.5419 0.241 Uiso 1 1 calc GR .
H15F H 0.7260 0.5097 0.5334 0.241 Uiso 1 1 calc GR .
C153 C 0.6933(7) 0.5111(6) 0.4836(2) 0.074(4) Uani 1 1 d . .
H15G H 0.6608 0.5320 0.4706 0.111 Uiso 1 1 calc GR .
H15H H 0.7180 0.4705 0.4761 0.111 Uiso 1 1 calc GR .
H15I H 0.7303 0.5453 0.4890 0.111 Uiso 1 1 calc GR .
C160 C 0.6443(5) 0.2799(5) 0.43900(16) 0.027(2) Uani 1 1 d . .
C161 C 0.6856(8) 0.2270(9) 0.4541(2) 0.123(7) Uani 1 1 d . .
H16A H 0.7161 0.1993 0.4423 0.184 Uiso 1 1 calc GR .
H16B H 0.6509 0.1965 0.4631 0.184 Uiso 1 1 calc GR .
H16C H 0.7173 0.2503 0.4668 0.184 Uiso 1 1 calc GR .
C162 C 0.6109(7) 0.2444(8) 0.4168(3) 0.116(6) Uani 1 1 d . U
H16D H 0.6497 0.2282 0.4051 0.174 Uiso 1 1 calc GR .
H16E H 0.5785 0.2767 0.4076 0.174 Uiso 1 1 calc GR .
H16F H 0.5821 0.2046 0.4230 0.174 Uiso 1 1 calc GR .
C163 C 0.6972(8) 0.3326(7) 0.4294(4) 0.151(9) Uani 1 1 d . .
H16G H 0.7369 0.3094 0.4198 0.227 Uiso 1 1 calc GR .
H16H H 0.7181 0.3581 0.4441 0.227 Uiso 1 1 calc GR .
H16I H 0.6718 0.3651 0.4178 0.227 Uiso 1 1 calc GR .
C210 C 1.0030(5) 0.5095(5) 0.51817(18) 0.037(3) Uani 1 1 d . .
C211 C 1.0229(7) 0.5369(7) 0.4912(2) 0.080(4) Uani 1 1 d . .
H21A H 1.0296 0.4978 0.4793 0.120 Uiso 1 1 calc GR .
H21B H 1.0686 0.5638 0.4923 0.120 Uiso 1 1 calc GR .
H21C H 0.9831 0.5669 0.4849 0.120 Uiso 1 1 calc GR .
C212 C 0.9300(7) 0.4732(6) 0.5163(2) 0.067(4) Uani 1 1 d . .
H21D H 0.8921 0.5066 0.5110 0.100 Uiso 1 1 calc GR .
H21E H 0.9170 0.4534 0.5332 0.100 Uiso 1 1 calc GR .
H21F H 0.9331 0.4359 0.5034 0.100 Uiso 1 1 calc GR .
C213 C 1.0643(8) 0.4609(7) 0.5267(3) 0.115(7) Uani 1 1 d . .
H21G H 1.0845 0.4368 0.5116 0.172 Uiso 1 1 calc GR .
H21H H 1.0446 0.4266 0.5390 0.172 Uiso 1 1 calc GR .
H21I H 1.1033 0.4878 0.5352 0.172 Uiso 1 1 calc GR .
C220 C 0.8395(5) 0.7348(5) 0.54212(18) 0.033(3) Uani 1 1 d . .
C221 C 0.7865(6) 0.6868(6) 0.5271(2) 0.059(3) Uani 1 1 d . .
H22A H 0.7527 0.7151 0.5167 0.089 Uiso 1 1 calc GR .
H22B H 0.7581 0.6586 0.5394 0.089 Uiso 1 1 calc GR .
H22C H 0.8149 0.6561 0.5157 0.089 Uiso 1 1 calc GR .
C222 C 0.8784(6) 0.7847(6) 0.5229(2) 0.064(3) Uani 1 1 d . .
H22D H 0.9076 0.7575 0.5105 0.096 Uiso 1 1 calc GR .
H22E H 0.9109 0.8162 0.5325 0.096 Uiso 1 1 calc GR .
H22F H 0.8413 0.8119 0.5135 0.096 Uiso 1 1 calc GR .
C223 C 0.7934(6) 0.7784(6) 0.5608(2) 0.057(3) Uani 1 1 d . .
H22G H 0.7592 0.8075 0.5509 0.085 Uiso 1 1 calc GR .
H22H H 0.8260 0.8080 0.5712 0.085 Uiso 1 1 calc GR .
H22I H 0.7656 0.7475 0.5723 0.085 Uiso 1 1 calc GR .
C230 C 0.8472(5) 0.5149(5) 0.60905(18) 0.029(2) Uani 1 1 d . .
C231 C 0.7914(5) 0.4962(5) 0.58839(18) 0.038(3) Uani 1 1 d . .
H23A H 0.7613 0.5371 0.5843 0.057 Uiso 1 1 calc GR .
H23B H 0.7596 0.4587 0.5947 0.057 Uiso 1 1 calc GR .
H23C H 0.8171 0.4808 0.5727 0.057 Uiso 1 1 calc GR .
C232 C 0.8052(6) 0.5325(6) 0.63400(19) 0.052(3) Uani 1 1 d . .
H23D H 0.7740 0.5733 0.6310 0.078 Uiso 1 1 calc GR .
H23E H 0.8405 0.5427 0.6479 0.078 Uiso 1 1 calc GR .
H23F H 0.7744 0.4929 0.6390 0.078 Uiso 1 1 calc GR .
C233 C 0.8959(5) 0.4511(5) 0.61406(19) 0.043(3) Uani 1 1 d . .
H23G H 0.8648 0.4113 0.6186 0.065 Uiso 1 1 calc GR .
H23H H 0.9297 0.4610 0.6284 0.065 Uiso 1 1 calc GR .
H23I H 0.9243 0.4404 0.5984 0.065 Uiso 1 1 calc GR .
C240 C 0.9953(5) 0.7581(5) 0.64250(18) 0.029(2) Uani 1 1 d . .
C241 C 0.9492(6) 0.8163(5) 0.63083(19) 0.051(3) Uani 1 1 d . .
H24A H 0.9681 0.8277 0.6135 0.077 Uiso 1 1 calc GR .
H24B H 0.9521 0.8575 0.6420 0.077 Uiso 1 1 calc GR .
H24C H 0.8979 0.8011 0.6295 0.077 Uiso 1 1 calc GR .
C242 C 0.9623(5) 0.7389(5) 0.66884(18) 0.046(3) Uani 1 1 d . .
H24D H 0.9117 0.7223 0.6664 0.069 Uiso 1 1 calc GR .
H24E H 0.9620 0.7800 0.6801 0.069 Uiso 1 1 calc GR .
H24F H 0.9919 0.7022 0.6769 0.069 Uiso 1 1 calc GR .
C243 C 1.0741(5) 0.7808(5) 0.64648(18) 0.046(3) Uani 1 1 d . .
H24G H 1.1035 0.7411 0.6524 0.068 Uiso 1 1 calc GR .
H24H H 1.0758 0.8177 0.6596 0.068 Uiso 1 1 calc GR .
H24I H 1.0941 0.7983 0.6301 0.068 Uiso 1 1 calc GR .
C250 C 1.1486(5) 0.5160(5) 0.61777(18) 0.033(3) Uani 1 1 d . .
C251 C 1.1320(6) 0.5033(6) 0.64668(17) 0.056(3) Uani 1 1 d . .
H25A H 1.0812 0.4867 0.6486 0.084 Uiso 1 1 calc GR .
H25B H 1.1381 0.5468 0.6563 0.084 Uiso 1 1 calc GR .
H25C H 1.1660 0.4682 0.6535 0.084 Uiso 1 1 calc GR .
C252 C 1.2269(5) 0.5389(5) 0.6147(2) 0.046(3) Uani 1 1 d . .
H25D H 1.2380 0.5450 0.5963 0.070 Uiso 1 1 calc GR .
H25E H 1.2597 0.5037 0.6221 0.070 Uiso 1 1 calc GR .
H25F H 1.2341 0.5831 0.6238 0.070 Uiso 1 1 calc GR .
C253 C 1.1376(5) 0.4468(5) 0.60362(19) 0.045(3) Uani 1 1 d . .
H25G H 1.1477 0.4531 0.5851 0.068 Uiso 1 1 calc GR .
H25H H 1.0867 0.4311 0.6059 0.068 Uiso 1 1 calc GR .
H25I H 1.1714 0.4120 0.6108 0.068 Uiso 1 1 calc GR .
C260 C 1.1663(5) 0.7263(5) 0.55142(18) 0.038(3) Uani 1 1 d . .
C261 C 1.2201(6) 0.7434(6) 0.5735(2) 0.063(3) Uani 1 1 d . .
H26A H 1.2353 0.7004 0.5821 0.094 Uiso 1 1 calc GR .
H26B H 1.1958 0.7740 0.5861 0.094 Uiso 1 1 calc GR .
H26C H 1.2635 0.7670 0.5664 0.094 Uiso 1 1 calc GR .
C262 C 1.2084(7) 0.6819(6) 0.5317(2) 0.071(4) Uani 1 1 d . .
H26D H 1.1746 0.6665 0.5180 0.107 Uiso 1 1 calc GR .
H26E H 1.2294 0.6412 0.5405 0.107 Uiso 1 1 calc GR .
H26F H 1.2481 0.7095 0.5240 0.107 Uiso 1 1 calc GR .
C263 C 1.1401(6) 0.7925(5) 0.5389(2) 0.063(3) Uani 1 1 d . .
H26G H 1.1827 0.8199 0.5332 0.094 Uiso 1 1 calc GR .
H26H H 1.1112 0.8195 0.5514 0.094 Uiso 1 1 calc GR .
H26I H 1.1093 0.7813 0.5238 0.094 Uiso 1 1 calc GR .
C310 C 0.5221(5) 0.4957(5) 0.61547(18) 0.033(2) Uani 1 1 d . .
C311 C 0.5227(8) 0.4619(7) 0.5888(2) 0.086(5) Uani 1 1 d . .
H31A H 0.5450 0.4938 0.5762 0.130 Uiso 1 1 calc GR .
H31B H 0.4721 0.4513 0.5835 0.130 Uiso 1 1 calc GR .
H31C H 0.5514 0.4188 0.5895 0.130 Uiso 1 1 calc GR .
C312 C 0.4578(7) 0.5463(7) 0.6158(3) 0.093(5) Uani 1 1 d . U
H31D H 0.4630 0.5795 0.6015 0.139 Uiso 1 1 calc GR .
H31E H 0.4573 0.5715 0.6324 0.139 Uiso 1 1 calc GR .
H31F H 0.4115 0.5206 0.6138 0.139 Uiso 1 1 calc GR .
C313 C 0.5951(6) 0.5345(6) 0.6182(2) 0.064(3) Uani 1 1 d . .
H31G H 0.6356 0.5009 0.6191 0.096 Uiso 1 1 calc GR .
H31H H 0.5943 0.5624 0.6342 0.096 Uiso 1 1 calc GR .
H31I H 0.6021 0.5651 0.6032 0.096 Uiso 1 1 calc GR .
C320 C 0.3435(5) 0.2879(5) 0.63768(19) 0.034(3) Uani 1 1 d . .
C321 C 0.3331(6) 0.3277(7) 0.6110(2) 0.074(4) Uani 1 1 d . .
H32A H 0.3807 0.3312 0.6021 0.111 Uiso 1 1 calc GR .
H32B H 0.3138 0.3744 0.6143 0.111 Uiso 1 1 calc GR .
H32C H 0.2984 0.3019 0.6000 0.111 Uiso 1 1 calc GR .
C322 C 0.3677(7) 0.2170(6) 0.6322(3) 0.107(6) Uani 1 1 d . .
H32D H 0.3312 0.1938 0.6212 0.160 Uiso 1 1 calc GR .
H32E H 0.3728 0.1913 0.6485 0.160 Uiso 1 1 calc GR .
H32F H 0.4152 0.2182 0.6232 0.160 Uiso 1 1 calc GR .
C323 C 0.2691(5) 0.2902(7) 0.6500(2) 0.072(4) Uani 1 1 d . .
H32G H 0.2332 0.2672 0.6387 0.109 Uiso 1 1 calc GR .
H32H H 0.2544 0.3387 0.6527 0.109 Uiso 1 1 calc GR .
H32I H 0.2707 0.2662 0.6668 0.109 Uiso 1 1 calc GR .
C330 C 0.3383(5) 0.4970(5) 0.70642(17) 0.026(2) Uani 1 1 d . .
C331 C 0.3295(6) 0.5492(6) 0.6844(2) 0.066(4) Uani 1 1 d . .
H33A H 0.3779 0.5672 0.6794 0.100 Uiso 1 1 calc GR .
H33B H 0.2981 0.5877 0.6901 0.100 Uiso 1 1 calc GR .
H33C H 0.3067 0.5262 0.6694 0.100 Uiso 1 1 calc GR .
C332 C 0.2628(5) 0.4670(5) 0.71256(18) 0.040(3) Uani 1 1 d . .
H33D H 0.2274 0.5050 0.7147 0.060 Uiso 1 1 calc GR .
H33E H 0.2655 0.4398 0.7286 0.060 Uiso 1 1 calc GR .
H33F H 0.2469 0.4369 0.6983 0.060 Uiso 1 1 calc GR .
C333 C 0.3646(5) 0.5345(5) 0.73047(19) 0.049(3) Uani 1 1 d . .
H33G H 0.4105 0.5592 0.7266 0.074 Uiso 1 1 calc GR .
H33H H 0.3732 0.5007 0.7444 0.074 Uiso 1 1 calc GR .
H33I H 0.3271 0.5680 0.7360 0.074 Uiso 1 1 calc GR .
C340 C 0.4831(5) 0.2515(5) 0.73732(18) 0.033(3) Uani 1 1 d . .
C341 C 0.4372(6) 0.1961(5) 0.72336(19) 0.059(3) Uani 1 1 d . .
H34A H 0.3853 0.2100 0.7234 0.088 Uiso 1 1 calc GR .
H34B H 0.4425 0.1515 0.7324 0.088 Uiso 1 1 calc GR .
H34C H 0.4544 0.1913 0.7054 0.088 Uiso 1 1 calc GR .
C342 C 0.4469(5) 0.2661(5) 0.76356(17) 0.041(3) Uani 1 1 d . .
H34D H 0.3971 0.2843 0.7608 0.061 Uiso 1 1 calc GR .
H34E H 0.4762 0.3004 0.7731 0.061 Uiso 1 1 calc GR .
H34F H 0.4442 0.2229 0.7736 0.061 Uiso 1 1 calc GR .
C343 C 0.5610(6) 0.2247(6) 0.7425(2) 0.067(4) Uani 1 1 d . .
H34G H 0.5839 0.2112 0.7260 0.100 Uiso 1 1 calc GR .
H34H H 0.5587 0.1843 0.7540 0.100 Uiso 1 1 calc GR .
H34I H 0.5902 0.2615 0.7507 0.100 Uiso 1 1 calc GR .
C350 C 0.6471(5) 0.4914(5) 0.71582(17) 0.030(2) Uani 1 1 d . .
C351 C 0.6011(6) 0.5560(6) 0.7229(2) 0.067(4) Uani 1 1 d . .
H35A H 0.5693 0.5683 0.7082 0.101 Uiso 1 1 calc GR .
H35B H 0.6342 0.5949 0.7267 0.101 Uiso 1 1 calc GR .
H35C H 0.5707 0.5459 0.7381 0.101 Uiso 1 1 calc GR .
C352 C 0.6853(6) 0.4658(7) 0.74074(19) 0.069(4) Uani 1 1 d . .
H35D H 0.7162 0.4255 0.7367 0.104 Uiso 1 1 calc GR .
H35E H 0.6479 0.4525 0.7535 0.104 Uiso 1 1 calc GR .
H35F H 0.7160 0.5032 0.7478 0.104 Uiso 1 1 calc GR .
C353 C 0.7058(5) 0.5127(5) 0.69642(18) 0.035(3) Uani 1 1 d . .
H35G H 0.6822 0.5310 0.6807 0.052 Uiso 1 1 calc GR .
H35H H 0.7359 0.4722 0.6919 0.052 Uiso 1 1 calc GR .
H35I H 0.7371 0.5488 0.7041 0.052 Uiso 1 1 calc GR .
C360 C 0.6708(4) 0.2744(5) 0.65035(16) 0.022(2) Uani 1 1 d . .
C361 C 0.7114(5) 0.2395(5) 0.67278(19) 0.044(3) Uani 1 1 d . .
H36A H 0.7520 0.2114 0.6659 0.066 Uiso 1 1 calc GR .
H36B H 0.6772 0.2095 0.6823 0.066 Uiso 1 1 calc GR .
H36C H 0.7310 0.2751 0.6845 0.066 Uiso 1 1 calc GR .
C362 C 0.6389(6) 0.2180(5) 0.63279(19) 0.047(3) Uani 1 1 d . .
H36D H 0.6152 0.2397 0.6178 0.071 Uiso 1 1 calc GR .
H36E H 0.6024 0.1908 0.6425 0.071 Uiso 1 1 calc GR .
H36F H 0.6785 0.1873 0.6269 0.071 Uiso 1 1 calc GR .
C363 C 0.7247(5) 0.3183(5) 0.63495(19) 0.047(3) Uani 1 1 d . .
H36G H 0.7640 0.2886 0.6281 0.070 Uiso 1 1 calc GR .
H36H H 0.7460 0.3539 0.6463 0.070 Uiso 1 1 calc GR .
H36I H 0.6987 0.3408 0.6205 0.070 Uiso 1 1 calc GR .
C410 C -0.0265(5) 0.2653(4) 0.66079(17) 0.025(2) Uani 1 1 d . .
C411 C -0.0590(5) 0.2447(5) 0.63416(17) 0.036(3) Uani 1 1 d . .
H41A H -0.0687 0.2867 0.6240 0.055 Uiso 1 1 calc GR .
H41B H -0.1052 0.2192 0.6368 0.055 Uiso 1 1 calc GR .
H41C H -0.0239 0.2151 0.6249 0.055 Uiso 1 1 calc GR .
C412 C 0.0480(5) 0.2987(5) 0.65625(19) 0.041(3) Uani 1 1 d . .
H41D H 0.0800 0.2662 0.6469 0.061 Uiso 1 1 calc GR .
H41E H 0.0705 0.3105 0.6730 0.061 Uiso 1 1 calc GR .
H41F H 0.0418 0.3411 0.6459 0.061 Uiso 1 1 calc GR .
C413 C -0.0782(5) 0.3188(5) 0.67351(19) 0.043(3) Uani 1 1 d . .
H41G H -0.0783 0.3617 0.6632 0.064 Uiso 1 1 calc GR .
H41H H -0.0609 0.3291 0.6911 0.064 Uiso 1 1 calc GR .
H41I H -0.1282 0.2999 0.6743 0.064 Uiso 1 1 calc GR .
C420 C -0.1559(5) 0.0136(5) 0.69452(17) 0.026(2) Uani 1 1 d . .
C421 C -0.1057(5) -0.0483(5) 0.68858(17) 0.035(2) Uani 1 1 d . .
H42A H -0.1359 -0.0892 0.6848 0.052 Uiso 1 1 calc GR .
H42B H -0.0743 -0.0578 0.7036 0.052 Uiso 1 1 calc GR .
H42C H -0.0748 -0.0374 0.6735 0.052 Uiso 1 1 calc GR .
C422 C -0.2020(5) 0.0305(5) 0.67066(18) 0.046(3) Uani 1 1 d . .
H42D H -0.1694 0.0408 0.6560 0.068 Uiso 1 1 calc GR .
H42E H -0.2332 0.0709 0.6743 0.068 Uiso 1 1 calc GR .
H42F H -0.2331 -0.0095 0.6664 0.068 Uiso 1 1 calc GR .
C423 C -0.2059(5) -0.0066(5) 0.71718(18) 0.040(3) Uani 1 1 d . .
H42G H -0.2381 0.0326 0.7215 0.060 Uiso 1 1 calc GR .
H42H H -0.1757 -0.0185 0.7323 0.060 Uiso 1 1 calc GR .
H42I H -0.2360 -0.0468 0.7122 0.060 Uiso 1 1 calc GR .
C430 C -0.1517(5) 0.2306(5) 0.76279(17) 0.029(2) Uani 1 1 d . .
C431 C -0.2180(5) 0.2517(7) 0.7469(2) 0.067(4) Uani 1 1 d . .
H43A H -0.2026 0.2837 0.7331 0.100 Uiso 1 1 calc GR .
H43B H -0.2540 0.2748 0.7581 0.100 Uiso 1 1 calc GR .
H43C H -0.2404 0.2103 0.7391 0.100 Uiso 1 1 calc GR .
C432 C -0.1778(6) 0.1840(5) 0.78528(18) 0.052(3) Uani 1 1 d . .
H43D H -0.2042 0.1437 0.7783 0.079 Uiso 1 1 calc GR .
H43E H -0.2107 0.2106 0.7966 0.079 Uiso 1 1 calc GR .
H43F H -0.1351 0.1681 0.7953 0.079 Uiso 1 1 calc GR .
C433 C -0.1158(5) 0.2952(5) 0.77415(19) 0.043(3) Uani 1 1 d . .
H43G H -0.0953 0.3236 0.7601 0.065 Uiso 1 1 calc GR .
H43H H -0.0762 0.2814 0.7860 0.065 Uiso 1 1 calc GR .
H43I H -0.1527 0.3222 0.7837 0.065 Uiso 1 1 calc GR .
C440 C 0.0288(5) 0.0133(5) 0.78012(16) 0.025(2) Uani 1 1 d . .
C441 C -0.0378(5) -0.0351(6) 0.7799(2) 0.055(3) Uani 1 1 d . .
H44A H -0.0451 -0.0536 0.7624 0.082 Uiso 1 1 calc GR .
H44B H -0.0818 -0.0092 0.7853 0.082 Uiso 1 1 calc GR .
H44C H -0.0294 -0.0736 0.7920 0.082 Uiso 1 1 calc GR .
C442 C 0.0407(6) 0.0422(6) 0.8077(2) 0.060(3) Uani 1 1 d . .
H44D H 0.0813 0.0758 0.8075 0.090 Uiso 1 1 calc GR .
H44E H 0.0527 0.0040 0.8195 0.090 Uiso 1 1 calc GR .
H44F H -0.0044 0.0653 0.8136 0.090 Uiso 1 1 calc GR .
C443 C 0.0978(5) -0.0274(5) 0.7727(2) 0.049(3) Uani 1 1 d . .
H44G H 0.0936 -0.0433 0.7547 0.074 Uiso 1 1 calc GR .
H44H H 0.1030 -0.0677 0.7842 0.074 Uiso 1 1 calc GR .
H44I H 0.1411 0.0026 0.7745 0.074 Uiso 1 1 calc GR .
C450 C 0.1742(5) 0.2360(5) 0.74687(18) 0.026(2) Uani 1 1 d . .
C451 C 0.1475(6) 0.2971(5) 0.76330(19) 0.047(3) Uani 1 1 d . .
H45A H 0.1160 0.3273 0.7527 0.071 Uiso 1 1 calc GR .
H45B H 0.1899 0.3236 0.7696 0.071 Uiso 1 1 calc GR .
H45C H 0.1192 0.2795 0.7781 0.071 Uiso 1 1 calc GR .
C452 C 0.2202(5) 0.2653(6) 0.72452(19) 0.048(3) Uani 1 1 d . .
H45D H 0.2343 0.2275 0.7128 0.072 Uiso 1 1 calc GR .
H45E H 0.2646 0.2875 0.7315 0.072 Uiso 1 1 calc GR .
H45F H 0.1911 0.2998 0.7150 0.072 Uiso 1 1 calc GR .
C453 C 0.2232(5) 0.1893(5) 0.76319(19) 0.044(3) Uani 1 1 d . .
H45G H 0.2437 0.1524 0.7523 0.067 Uiso 1 1 calc GR .
H45H H 0.1941 0.1686 0.7772 0.067 Uiso 1 1 calc GR .
H45I H 0.2634 0.2169 0.7706 0.067 Uiso 1 1 calc GR .
C460 C 0.1519(5) 0.0423(5) 0.67597(19) 0.038(3) Uani 1 1 d . .
C461 C 0.2138(8) 0.0216(9) 0.6925(3) 0.147(8) Uani 1 1 d . U
H46A H 0.2522 0.0002 0.6818 0.220 Uiso 1 1 calc GR .
H46B H 0.1967 -0.0119 0.7055 0.220 Uiso 1 1 calc GR .
H46C H 0.2339 0.0627 0.7012 0.220 Uiso 1 1 calc GR .
C462 C 0.1201(7) -0.0205(7) 0.6638(3) 0.105(6) Uani 1 1 d . .
H46D H 0.0773 -0.0075 0.6533 0.158 Uiso 1 1 calc GR .
H46E H 0.1049 -0.0532 0.6774 0.158 Uiso 1 1 calc GR .
H46F H 0.1572 -0.0426 0.6527 0.158 Uiso 1 1 calc GR .
C463 C 0.1821(12) 0.0884(9) 0.6544(4) 0.228(14) Uani 1 1 d . U
H46G H 0.1915 0.0601 0.6389 0.343 Uiso 1 1 calc GR .
H46H H 0.2281 0.1101 0.6601 0.343 Uiso 1 1 calc GR .
H46I H 0.1460 0.1246 0.6502 0.343 Uiso 1 1 calc GR .
C511 C 0.4854(7) 0.4593(7) 0.7882(2) 0.073(4) Uani 1 1 d . .
H51A H 0.4962 0.4948 0.7752 0.109 Uiso 1 1 calc GR .
H51B H 0.4354 0.4415 0.7856 0.109 Uiso 1 1 calc GR .
H51C H 0.5208 0.4211 0.7866 0.109 Uiso 1 1 calc GR .
C510 C 0.4913(5) 0.4915(5) 0.81550(19) 0.033(3) Uani 1 1 d . .
C512 C 0.4306(6) 0.5453(6) 0.8184(2) 0.075(4) Uani 1 1 d . .
H51D H 0.4360 0.5808 0.8049 0.112 Uiso 1 1 calc GR .
H51E H 0.4341 0.5671 0.8355 0.112 Uiso 1 1 calc GR .
H51F H 0.3825 0.5226 0.8166 0.112 Uiso 1 1 calc GR .
C513 C 0.5664(6) 0.5246(6) 0.8179(2) 0.068(4) Uani 1 1 d . .
H51G H 0.6044 0.4884 0.8176 0.103 Uiso 1 1 calc GR .
H51H H 0.5694 0.5503 0.8343 0.103 Uiso 1 1 calc GR .
H51I H 0.5743 0.5567 0.8034 0.103 Uiso 1 1 calc GR .
C521 C 0.3542(6) 0.2116(5) 0.8320(2) 0.051(3) Uani 1 1 d . .
H52A H 0.3158 0.1800 0.8257 0.077 Uiso 1 1 calc GR .
H52B H 0.3878 0.1862 0.8434 0.077 Uiso 1 1 calc GR .
H52C H 0.3816 0.2304 0.8172 0.077 Uiso 1 1 calc GR .
C520 C 0.3188(5) 0.2710(4) 0.84699(17) 0.025(2) Uani 1 1 d . .
C522 C 0.2702(5) 0.3138(6) 0.8289(2) 0.053(3) Uani 1 1 d . .
H52D H 0.2342 0.2833 0.8205 0.080 Uiso 1 1 calc GR .
H52E H 0.3008 0.3362 0.8157 0.080 Uiso 1 1 calc GR .
H52F H 0.2443 0.3495 0.8390 0.080 Uiso 1 1 calc GR .
C523 C 0.2704(5) 0.2408(6) 0.86858(18) 0.047(3) Uani 1 1 d . .
H52G H 0.2310 0.2127 0.8609 0.070 Uiso 1 1 calc GR .
H52H H 0.2488 0.2788 0.8787 0.070 Uiso 1 1 calc GR .
H52I H 0.3005 0.2115 0.8800 0.070 Uiso 1 1 calc GR .
C531 C 0.2919(5) 0.5202(5) 0.89136(18) 0.035(3) Uani 1 1 d . .
H53A H 0.3156 0.5364 0.8754 0.053 Uiso 1 1 calc GR .
H53B H 0.2619 0.5577 0.8987 0.053 Uiso 1 1 calc GR .
H53C H 0.2604 0.4802 0.8874 0.053 Uiso 1 1 calc GR .
C530 C 0.3503(5) 0.4989(4) 0.91079(17) 0.025(2) Uani 1 1 d . .
C532 C 0.3110(5) 0.4825(6) 0.93665(17) 0.046(3) Uani 1 1 d . .
H53D H 0.2837 0.5236 0.9425 0.069 Uiso 1 1 calc GR .
H53E H 0.3476 0.4698 0.9498 0.069 Uiso 1 1 calc GR .
H53F H 0.2767 0.4437 0.9341 0.069 Uiso 1 1 calc GR .
C533 C 0.4028(5) 0.5602(5) 0.9148(2) 0.043(3) Uani 1 1 d . .
H53G H 0.4271 0.5715 0.8984 0.064 Uiso 1 1 calc GR .
H53H H 0.4401 0.5477 0.9277 0.064 Uiso 1 1 calc GR .
H53I H 0.3750 0.6006 0.9209 0.064 Uiso 1 1 calc GR .
C540 C 0.4835(5) 0.2483(5) 0.94142(18) 0.032(2) Uani 1 1 d . .
C541 C 0.4294(7) 0.1953(6) 0.9307(2) 0.070(4) Uani 1 1 d . .
H54A H 0.4410 0.1859 0.9125 0.105 Uiso 1 1 calc GR .
H54B H 0.3793 0.2137 0.9321 0.105 Uiso 1 1 calc GR .
H54C H 0.4331 0.1521 0.9408 0.105 Uiso 1 1 calc GR .
C542 C 0.4593(7) 0.2710(6) 0.96846(19) 0.070(4) Uani 1 1 d . .
H54D H 0.4094 0.2903 0.9676 0.105 Uiso 1 1 calc GR .
H54E H 0.4932 0.3066 0.9750 0.105 Uiso 1 1 calc GR .
H54F H 0.4597 0.2309 0.9802 0.105 Uiso 1 1 calc GR .
C543 C 0.5596(6) 0.2146(6) 0.9430(2) 0.072(4) Uani 1 1 d . .
H54G H 0.5735 0.1968 0.9259 0.107 Uiso 1 1 calc GR .
H54H H 0.5583 0.1761 0.9555 0.107 Uiso 1 1 calc GR .
H54I H 0.5958 0.2492 0.9487 0.107 Uiso 1 1 calc GR .
C550 C 0.6520(5) 0.4780(5) 0.91281(19) 0.040(3) Uani 1 1 d . .
C551 C 0.6546(9) 0.5406(7) 0.8946(3) 0.125(7) Uani 1 1 d . .
H55A H 0.6846 0.5773 0.9024 0.188 Uiso 1 1 calc GR .
H55B H 0.6045 0.5579 0.8917 0.188 Uiso 1 1 calc GR .
H55C H 0.6762 0.5266 0.8780 0.188 Uiso 1 1 calc GR .
C552 C 0.6318(6) 0.5069(6) 0.9395(2) 0.066(4) Uani 1 1 d . .
H55D H 0.6694 0.5402 0.9451 0.100 Uiso 1 1 calc GR .
H55E H 0.6290 0.4687 0.9521 0.100 Uiso 1 1 calc GR .
H55F H 0.5839 0.5303 0.9386 0.100 Uiso 1 1 calc GR .
C553 C 0.7290(6) 0.4474(8) 0.9140(3) 0.094(5) Uani 1 1 d . .
H55G H 0.7442 0.4328 0.8966 0.142 Uiso 1 1 calc GR .
H55H H 0.7290 0.4070 0.9256 0.142 Uiso 1 1 calc GR .
H55I H 0.7634 0.4825 0.9206 0.142 Uiso 1 1 calc GR .
C560 C 0.6465(5) 0.2799(5) 0.84248(19) 0.036(3) Uani 1 1 d . .
C561 C 0.6809(6) 0.2195(5) 0.85787(19) 0.052(3) Uani 1 1 d . .
H56A H 0.7168 0.1952 0.8469 0.079 Uiso 1 1 calc GR .
H56B H 0.6422 0.1870 0.8632 0.079 Uiso 1 1 calc GR .
H56C H 0.7057 0.2379 0.8733 0.079 Uiso 1 1 calc GR .
C562 C 0.7061(6) 0.3323(6) 0.8359(2) 0.070(4) Uani 1 1 d . .
H56D H 0.7450 0.3094 0.8259 0.105 Uiso 1 1 calc GR .
H56E H 0.7270 0.3512 0.8520 0.105 Uiso 1 1 calc GR .
H56F H 0.6849 0.3702 0.8256 0.105 Uiso 1 1 calc GR .
C563 C 0.6145(5) 0.2496(6) 0.81756(19) 0.062(3) Uani 1 1 d . .
H56G H 0.5954 0.2874 0.8067 0.094 Uiso 1 1 calc GR .
H56H H 0.5744 0.2175 0.8219 0.094 Uiso 1 1 calc GR .
H56I H 0.6531 0.2246 0.8081 0.094 Uiso 1 1 calc GR .
O11 O 0.4730(3) 0.4348(3) 0.43537(11) 0.0262(15) Uani 1 1 d . .
O12 O 0.3720(3) 0.3077(3) 0.46122(10) 0.0230(14) Uani 1 1 d . .
O13 O 0.3850(3) 0.4322(3) 0.50679(10) 0.0249(14) Uani 1 1 d . .
O14 O 0.4994(3) 0.3035(3) 0.52405(11) 0.0242(15) Uani 1 1 d . .
O15 O 0.5993(3) 0.4353(3) 0.50032(10) 0.0240(14) Uani 1 1 d . .
O16 O 0.5897(3) 0.3126(3) 0.45411(10) 0.0276(15) Uani 1 1 d . .
O21 O 0.9986(3) 0.5647(3) 0.53587(11) 0.0332(16) Uani 1 1 d . .
O22 O 0.8909(3) 0.6960(3) 0.55548(11) 0.0324(16) Uani 1 1 d . .
O23 O 0.8896(3) 0.5710(3) 0.60137(11) 0.0313(15) Uani 1 1 d . .
O24 O 0.9920(3) 0.7004(3) 0.62601(11) 0.0292(16) Uani 1 1 d . .
O25 O 1.1003(3) 0.5661(3) 0.60811(11) 0.0323(16) Uani 1 1 d . .
O26 O 1.1062(3) 0.6890(3) 0.56148(12) 0.0368(17) Uani 1 1 d . .
O31 O 0.5147(3) 0.4455(3) 0.63439(10) 0.0269(15) Uani 1 1 d . .
O32 O 0.3951(3) 0.3250(3) 0.65259(10) 0.0265(15) Uani 1 1 d . .
O33 O 0.3876(3) 0.4458(3) 0.69941(10) 0.0245(14) Uani 1 1 d . .
O34 O 0.4854(3) 0.3113(3) 0.72223(10) 0.0247(15) Uani 1 1 d . .
O35 O 0.6004(3) 0.4411(3) 0.70561(10) 0.0226(14) Uani 1 1 d . .
O36 O 0.6137(3) 0.3170(3) 0.66009(11) 0.0266(15) Uani 1 1 d . .
O41 O -0.0201(3) 0.2075(3) 0.67668(11) 0.0239(14) Uani 1 1 d . .
O42 O -0.1123(3) 0.0724(3) 0.70114(11) 0.0266(15) Uani 1 1 d . .
O43 O -0.1016(3) 0.1950(3) 0.74770(11) 0.0248(15) Uani 1 1 d . .
O44 O 0.0177(3) 0.0689(3) 0.76314(11) 0.0274(15) Uani 1 1 d . .
O45 O 0.1145(3) 0.1993(3) 0.73712(11) 0.0258(15) Uani 1 1 d . .
O46 O 0.0998(3) 0.0805(3) 0.68944(10) 0.0247(14) Uani 1 1 d . .
O51 O 0.4838(3) 0.4395(3) 0.83476(11) 0.0305(15) Uani 1 1 d . .
O52 O 0.3728(3) 0.3141(3) 0.85772(10) 0.0241(14) Uani 1 1 d . .
O53 O 0.3893(3) 0.4409(3) 0.90230(11) 0.0292(15) Uani 1 1 d . .
O54 O 0.4866(3) 0.3056(3) 0.92459(11) 0.0291(15) Uani 1 1 d . .
O55 O 0.6012(3) 0.4303(3) 0.90440(11) 0.0313(16) Uani 1 1 d . .
O56 O 0.5910(3) 0.3122(3) 0.85728(11) 0.0328(16) Uani 1 1 d . .
Na11 Na 0.47612(18) 0.31744(18) 0.43792(7) 0.0294(9) Uani 1 1 d . .
Na12 Na 0.37898(18) 0.42602(17) 0.46342(6) 0.0278(9) Uani 1 1 d . .
Na13 Na 0.38929(18) 0.31605(17) 0.50430(6) 0.0287(9) Uani 1 1 d . .
Na14 Na 0.49807(17) 0.42068(17) 0.52488(6) 0.0262(9) Uani 1 1 d . .
Na15 Na 0.59743(18) 0.31785(17) 0.49740(6) 0.0296(9) Uani 1 1 d . .
Na16 Na 0.57958(18) 0.42921(17) 0.45727(6) 0.0273(9) Uani 1 1 d . .
Na21 Na 1.00362(18) 0.6828(2) 0.53749(7) 0.0374(10) Uani 1 1 d . .
Na22 Na 0.8936(2) 0.57904(18) 0.55777(7) 0.0347(9) Uani 1 1 d . .
Na23 Na 0.89308(19) 0.68841(18) 0.59933(7) 0.0380(10) Uani 1 1 d . .
Na24 Na 0.99043(17) 0.58413(17) 0.62700(6) 0.0276(9) Uani 1 1 d . .
Na25 Na 1.09957(19) 0.68242(18) 0.60497(7) 0.0344(9) Uani 1 1 d . .
Na26 Na 1.0936(2) 0.57163(19) 0.56436(7) 0.0439(10) Uani 1 1 d . .
Na30 Na 0.51019(17) 0.32800(17) 0.63638(7) 0.0295(9) Uani 1 1 d . .
Na31 Na 0.40876(18) 0.44116(18) 0.65644(6) 0.0303(9) Uani 1 1 d . .
Na32 Na 0.38763(17) 0.32855(17) 0.69601(6) 0.0280(8) Uani 1 1 d . .
Na33 Na 0.48804(17) 0.42848(17) 0.72402(6) 0.0257(8) Uani 1 1 d . .
Na34 Na 0.59576(17) 0.32433(17) 0.70289(6) 0.0273(8) Uani 1 1 d . .
Na35 Na 0.60851(17) 0.43385(17) 0.66209(6) 0.0263(8) Uani 1 1 d . .
Na41 Na -0.01538(17) 0.09056(16) 0.67452(6) 0.0250(8) Uani 1 1 d . .
Na42 Na -0.11407(18) 0.18879(17) 0.70442(6) 0.0287(9) Uani 1 1 d . .
Na43 Na -0.09243(18) 0.07712(17) 0.74440(6) 0.0270(8) Uani 1 1 d . .
Na44 Na 0.01502(18) 0.18694(18) 0.76242(6) 0.0279(9) Uani 1 1 d . .
Na45 Na 0.10668(18) 0.08141(17) 0.73306(6) 0.0294(9) Uani 1 1 d . .
Na46 Na 0.09222(17) 0.19747(17) 0.69475(6) 0.0269(8) Uani 1 1 d . .
Na51 Na 0.48194(17) 0.32138(18) 0.83714(7) 0.0320(9) Uani 1 1 d . .
Na52 Na 0.38255(18) 0.43175(17) 0.85873(6) 0.0304(9) Uani 1 1 d . .
Na53 Na 0.38425(18) 0.32450(17) 0.90104(6) 0.0302(9) Uani 1 1 d . .
Na54 Na 0.49348(17) 0.42163(18) 0.92534(7) 0.0294(9) Uani 1 1 d . .
Na55 Na 0.59122(18) 0.31395(18) 0.90046(7) 0.0334(9) Uani 1 1 d . .
Na56 Na 0.58230(19) 0.42947(18) 0.86120(7) 0.0362(9) Uani 1 1 d . .

loop_
_atom_site_aniso_label
_atom_site_aniso_U_11
_atom_site_aniso_U_22
_atom_site_aniso_U_33
_atom_site_aniso_U_23
_atom_site_aniso_U_13
_atom_site_aniso_U_12
C110 0.028(5) 0.030(6) 0.019(5) 0.010(5) -0.001(4) -0.005(5)
C111 0.056(7) 0.055(7) 0.026(6) 0.007(6) -0.010(5) -0.010(6)
C112 0.040(6) 0.038(6) 0.030(6) 0.004(5) -0.007(5) -0.013(5)
C113 0.051(7) 0.043(7) 0.055(7) 0.022(6) 0.018(6) 0.016(6)
C120 0.028(5) 0.031(6) 0.021(6) 0.003(5) -0.003(4) -0.004(5)
C121 0.060(7) 0.034(7) 0.062(8) -0.020(6) -0.001(6) -0.004(6)
C122 0.049(7) 0.058(8) 0.060(8) 0.005(7) -0.024(6) -0.010(6)
C123 0.053(8) 0.099(11) 0.045(7) -0.002(7) 0.008(6) -0.039(7)
C130 0.021(5) 0.037(6) 0.036(6) -0.011(5) 0.001(5) 0.002(5)
C131 0.078(9) 0.092(10) 0.068(9) -0.031(8) -0.021(7) 0.064(8)
C132 0.077(9) 0.119(12) 0.083(10) -0.007(9) 0.049(8) 0.010(9)
C133 0.052(8) 0.080(10) 0.133(12) -0.065(9) -0.023(8) 0.015(7)
C140 0.052(7) 0.030(6) 0.023(6) 0.005(5) 0.001(5) 0.002(5)
C141 0.065(8) 0.060(8) 0.068(8) 0.035(7) -0.018(6) -0.025(7)
C142 0.119(11) 0.031(7) 0.045(7) 0.008(6) -0.010(7) 0.020(7)
C143 0.054(7) 0.054(7) 0.018(6) 0.007(5) -0.013(5) 0.000(6)
C150 0.034(6) 0.041(7) 0.022(6) -0.009(5) -0.001(5) -0.006(5)
C151 0.075(10) 0.082(11) 0.233(19) -0.103(12) 0.067(12) -0.045(9)
C152 0.147(15) 0.180(18) 0.156(16) 0.109(14) -0.120(13) -0.131(14)
C153 0.088(10) 0.075(9) 0.058(8) -0.014(7) 0.012(7) -0.055(8)
C160 0.031(6) 0.038(6) 0.012(5) -0.004(5) -0.001(4) 0.005(5)
C161 0.111(12) 0.191(17) 0.066(9) 0.038(10) 0.019(8) 0.129(13)
C162 0.077(9) 0.159(14) 0.112(11) -0.093(11) 0.006(9) 0.034(10)
C163 0.145(14) 0.062(10) 0.25(2) -0.040(12) 0.166(15) -0.029(10)
C210 0.047(7) 0.039(6) 0.024(6) -0.004(5) -0.011(5) 0.002(5)
C211 0.104(10) 0.092(10) 0.044(8) -0.029(7) 0.024(7) -0.053(9)
C212 0.095(10) 0.050(8) 0.055(8) -0.014(6) 0.015(7) -0.029(7)
C213 0.146(15) 0.079(11) 0.120(13) -0.065(10) -0.062(11) 0.066(10)
C220 0.028(6) 0.041(6) 0.032(6) 0.006(5) -0.004(5) -0.001(5)
C221 0.057(7) 0.062(8) 0.059(8) -0.001(7) -0.027(6) -0.011(6)
C222 0.066(8) 0.073(9) 0.054(7) 0.026(7) -0.013(6) -0.007(7)
C223 0.045(7) 0.050(7) 0.075(8) -0.002(7) -0.008(6) 0.015(6)
C230 0.031(6) 0.026(6) 0.030(6) -0.002(5) -0.003(5) -0.006(5)
C231 0.040(6) 0.037(6) 0.036(6) 0.001(5) -0.001(5) -0.006(5)
C232 0.059(7) 0.057(8) 0.040(7) -0.001(6) -0.006(6) -0.007(6)
C233 0.049(7) 0.033(6) 0.048(7) 0.011(5) 0.000(5) 0.005(5)
C240 0.036(6) 0.022(5) 0.030(6) -0.001(5) 0.004(5) 0.000(5)
C241 0.076(8) 0.036(7) 0.042(7) -0.005(6) -0.001(6) 0.007(6)
C242 0.043(6) 0.059(7) 0.036(7) -0.016(6) 0.006(5) -0.002(6)
C243 0.054(7) 0.051(7) 0.032(6) -0.021(5) 0.005(5) -0.012(6)
C250 0.024(5) 0.044(7) 0.030(6) 0.008(5) -0.009(4) 0.010(5)
C251 0.056(7) 0.083(9) 0.030(6) 0.016(6) 0.002(5) 0.010(7)
C252 0.035(6) 0.045(7) 0.059(7) 0.003(6) -0.007(5) 0.000(5)
C253 0.042(6) 0.042(6) 0.052(7) 0.000(6) -0.008(5) 0.006(5)
C260 0.049(7) 0.036(6) 0.028(6) -0.003(5) 0.007(5) -0.001(6)
C261 0.062(8) 0.084(9) 0.042(7) 0.007(7) -0.011(6) -0.017(7)
C262 0.076(9) 0.067(9) 0.071(9) 0.011(7) 0.026(7) 0.017(7)
C263 0.071(8) 0.038(7) 0.078(9) 0.020(7) 0.002(7) -0.006(6)
C310 0.026(6) 0.038(6) 0.036(7) 0.005(6) -0.002(5) 0.004(5)
C311 0.141(12) 0.090(10) 0.029(7) 0.012(8) -0.001(8) -0.026(10)
C312 0.090(9) 0.092(10) 0.096(10) 0.067(9) 0.036(8) 0.038(8)
C313 0.053(7) 0.059(8) 0.080(9) 0.035(7) -0.009(7) -0.018(6)
C320 0.025(6) 0.032(6) 0.045(7) -0.005(5) -0.010(5) -0.006(5)
C321 0.072(8) 0.101(10) 0.048(7) 0.008(7) -0.014(6) -0.030(8)
C322 0.097(11) 0.048(8) 0.176(16) -0.046(10) -0.063(11) 0.000(8)
C323 0.044(7) 0.123(11) 0.051(8) -0.013(7) 0.008(6) -0.036(7)
C330 0.026(5) 0.023(5) 0.029(6) 0.006(5) -0.002(4) 0.004(5)
C331 0.088(9) 0.053(7) 0.058(8) 0.023(7) 0.033(7) 0.044(7)
C332 0.028(6) 0.047(7) 0.044(6) -0.013(5) 0.000(5) 0.006(5)
C333 0.028(6) 0.065(8) 0.054(7) -0.028(6) -0.003(5) 0.009(5)
C340 0.047(6) 0.021(6) 0.031(6) 0.016(5) 0.011(5) 0.009(5)
C341 0.113(10) 0.030(6) 0.033(6) 0.007(6) 0.010(6) -0.027(6)
C342 0.051(7) 0.042(7) 0.030(6) 0.005(5) 0.005(5) 0.003(5)
C343 0.048(7) 0.076(9) 0.076(9) 0.043(7) 0.025(6) 0.029(7)
C350 0.029(5) 0.035(6) 0.025(6) -0.007(5) 0.007(4) -0.003(5)
C351 0.051(7) 0.055(8) 0.096(9) -0.045(7) 0.019(7) -0.030(6)
C352 0.053(7) 0.125(12) 0.029(6) 0.011(7) -0.017(6) -0.027(8)
C353 0.026(5) 0.036(6) 0.042(6) -0.008(5) -0.005(5) -0.007(5)
C360 0.018(5) 0.028(6) 0.020(5) -0.001(5) -0.002(4) 0.004(4)
C361 0.042(6) 0.044(7) 0.045(7) 0.010(6) 0.002(5) 0.017(5)
C362 0.052(7) 0.043(7) 0.046(7) -0.018(6) -0.001(5) 0.002(6)
C363 0.033(6) 0.063(8) 0.044(7) 0.018(6) 0.005(5) 0.006(6)
C410 0.031(5) 0.019(5) 0.025(5) 0.001(5) -0.003(4) 0.005(4)
C411 0.048(6) 0.033(6) 0.029(6) 0.000(5) -0.004(5) 0.012(5)
C412 0.037(6) 0.041(6) 0.044(6) 0.018(5) 0.000(5) -0.001(5)
C413 0.039(6) 0.039(6) 0.050(7) -0.001(5) -0.009(5) 0.009(5)
C420 0.026(5) 0.029(6) 0.025(6) -0.003(5) -0.004(4) -0.004(5)
C421 0.040(6) 0.030(6) 0.034(6) -0.004(5) 0.005(5) -0.007(5)
C422 0.040(6) 0.058(7) 0.039(6) 0.008(6) -0.014(5) -0.006(6)
C423 0.040(6) 0.046(7) 0.035(6) -0.001(5) 0.013(5) -0.012(5)
C430 0.027(5) 0.034(6) 0.027(6) -0.006(5) -0.003(5) 0.008(5)
C431 0.039(7) 0.110(11) 0.051(7) -0.025(7) -0.005(6) 0.038(7)
C432 0.057(7) 0.055(7) 0.045(7) -0.012(6) 0.028(5) -0.005(6)
C433 0.052(7) 0.029(6) 0.049(7) -0.008(5) 0.010(5) 0.002(5)
C440 0.026(5) 0.031(6) 0.019(5) 0.013(5) -0.002(4) -0.011(5)
C441 0.031(6) 0.065(8) 0.070(8) 0.034(7) -0.012(6) -0.020(6)
C442 0.070(8) 0.064(8) 0.046(8) 0.020(7) -0.012(6) -0.007(7)
C443 0.041(7) 0.047(7) 0.060(7) 0.034(6) 0.012(5) 0.011(5)
C450 0.021(5) 0.024(6) 0.032(6) 0.007(5) 0.006(5) -0.003(5)
C451 0.050(7) 0.047(7) 0.045(7) -0.008(6) -0.002(5) -0.003(6)
C452 0.040(6) 0.064(8) 0.040(7) -0.002(6) -0.001(5) -0.028(6)
C453 0.029(6) 0.048(7) 0.056(7) 0.013(6) -0.017(5) -0.010(5)
C460 0.024(5) 0.040(6) 0.050(7) -0.014(6) 0.004(5) 0.007(5)
C461 0.083(10) 0.192(16) 0.165(15) -0.116(13) -0.064(10) 0.093(11)
C462 0.069(9) 0.102(12) 0.145(14) -0.075(11) -0.001(10) 0.024(9)
C463 0.30(3) 0.099(13) 0.29(3) 0.014(15) 0.28(2) 0.002(15)
C511 0.092(10) 0.081(10) 0.045(8) 0.003(7) 0.003(7) -0.006(8)
C510 0.026(6) 0.036(6) 0.036(6) 0.002(6) 0.004(5) 0.002(5)
C512 0.076(8) 0.062(8) 0.087(9) 0.032(8) 0.035(7) 0.033(7)
C513 0.063(8) 0.066(8) 0.076(9) 0.046(7) -0.021(7) -0.025(6)
C521 0.060(7) 0.036(6) 0.057(8) -0.023(6) 0.003(6) -0.003(6)
C520 0.030(5) 0.018(5) 0.026(6) -0.002(5) -0.009(4) 0.001(4)
C522 0.046(7) 0.058(8) 0.056(7) 0.011(6) -0.025(6) -0.008(6)
C523 0.044(6) 0.064(8) 0.033(6) -0.003(6) -0.001(5) -0.018(6)
C531 0.033(6) 0.036(6) 0.037(6) -0.006(5) -0.004(5) 0.007(5)
C530 0.032(5) 0.018(5) 0.024(5) -0.007(4) -0.002(4) 0.002(5)
C532 0.044(6) 0.067(8) 0.027(6) 0.008(6) 0.000(5) 0.014(6)
C533 0.028(6) 0.039(6) 0.061(7) -0.011(6) -0.011(5) 0.000(5)
C540 0.038(6) 0.023(6) 0.036(6) 0.008(5) 0.001(5) 0.005(5)
C541 0.099(10) 0.046(7) 0.064(8) 0.023(7) -0.016(7) -0.032(7)
C542 0.112(11) 0.062(8) 0.035(7) 0.003(6) 0.013(7) 0.013(8)
C543 0.065(8) 0.077(9) 0.072(9) 0.038(8) 0.007(7) 0.026(7)
C550 0.036(6) 0.045(7) 0.040(7) 0.008(6) 0.000(5) -0.010(5)
C551 0.156(15) 0.109(12) 0.111(12) 0.045(10) -0.069(11) -0.112(12)
C552 0.047(7) 0.090(10) 0.061(8) -0.046(7) -0.003(6) -0.008(7)
C553 0.032(7) 0.130(13) 0.121(12) -0.077(11) -0.014(7) 0.010(8)
C560 0.021(5) 0.036(6) 0.050(7) -0.001(5) -0.002(5) 0.006(5)
C561 0.062(7) 0.058(7) 0.038(6) -0.007(6) -0.007(5) 0.031(6)
C562 0.049(7) 0.050(7) 0.110(11) -0.009(7) 0.039(7) -0.003(6)
C563 0.046(7) 0.099(9) 0.042(7) -0.026(7) -0.011(6) 0.029(7)
O11 0.026(3) 0.027(4) 0.025(4) 0.002(3) -0.004(3) -0.002(3)
O12 0.022(3) 0.026(3) 0.021(3) -0.002(3) -0.001(3) -0.005(3)
O13 0.025(3) 0.024(4) 0.026(3) 0.001(3) 0.001(3) 0.005(3)
O14 0.029(4) 0.023(3) 0.021(3) 0.007(3) 0.001(3) 0.000(3)
O15 0.023(3) 0.019(3) 0.029(4) -0.002(3) 0.000(3) -0.007(3)
O16 0.030(4) 0.029(4) 0.024(3) -0.008(3) 0.009(3) 0.006(3)
O21 0.045(4) 0.029(4) 0.026(4) -0.006(3) 0.004(3) 0.000(3)
O22 0.025(4) 0.031(4) 0.041(4) 0.010(3) -0.011(3) 0.000(3)
O23 0.033(4) 0.025(4) 0.036(4) 0.007(3) -0.007(3) 0.002(3)
O24 0.038(4) 0.024(4) 0.026(4) -0.003(3) 0.000(3) 0.003(3)
O25 0.032(4) 0.039(4) 0.026(4) -0.008(3) -0.003(3) 0.005(3)
O26 0.041(4) 0.033(4) 0.037(4) 0.000(3) -0.003(3) 0.000(3)
O31 0.039(4) 0.027(3) 0.015(3) 0.011(3) -0.002(3) -0.003(3)
O32 0.020(3) 0.032(4) 0.028(4) -0.002(3) -0.005(3) -0.002(3)
O33 0.026(3) 0.027(3) 0.020(3) 0.000(3) 0.001(3) 0.011(3)
O34 0.028(3) 0.028(4) 0.018(3) 0.004(3) 0.000(3) 0.005(3)
O35 0.021(3) 0.025(3) 0.022(3) -0.006(3) -0.001(3) -0.004(3)
O36 0.024(3) 0.028(4) 0.028(3) -0.005(3) 0.008(3) 0.001(3)
O41 0.025(3) 0.018(3) 0.028(4) 0.006(3) 0.001(3) 0.002(3)
O42 0.023(3) 0.030(4) 0.027(3) 0.001(3) -0.002(3) -0.007(3)
O43 0.019(3) 0.030(4) 0.026(4) -0.005(3) 0.002(3) 0.005(3)
O44 0.027(3) 0.028(4) 0.028(4) 0.004(3) -0.002(3) -0.004(3)
O45 0.016(3) 0.029(4) 0.032(4) 0.002(3) -0.001(3) -0.008(3)
O46 0.022(3) 0.025(3) 0.027(3) -0.001(3) 0.001(3) 0.007(3)
O51 0.031(4) 0.034(4) 0.026(4) 0.012(3) 0.001(3) 0.002(3)
O52 0.025(3) 0.025(3) 0.022(3) -0.001(3) 0.000(3) -0.002(3)
O53 0.035(4) 0.021(4) 0.032(4) -0.004(3) -0.008(3) 0.001(3)
O54 0.035(4) 0.023(4) 0.030(4) 0.004(3) 0.002(3) 0.004(3)
O55 0.026(3) 0.034(4) 0.033(4) -0.004(3) -0.005(3) -0.008(3)
O56 0.028(4) 0.038(4) 0.032(4) 0.002(3) 0.002(3) 0.003(3)
Na11 0.0230(18) 0.031(2) 0.034(2) -0.0006(18) 0.0040(16) -0.0012(17)
Na12 0.0300(19) 0.027(2) 0.026(2) 0.0040(17) 0.0034(16) 0.0015(17)
Na13 0.033(2) 0.027(2) 0.026(2) 0.0039(17) -0.0032(16) -0.0011(17)
Na14 0.028(2) 0.026(2) 0.025(2) 0.0012(17) -0.0007(15) 0.0002(16)
Na15 0.032(2) 0.030(2) 0.027(2) 0.0000(17) 0.0010(16) 0.0041(17)
Na16 0.0273(19) 0.027(2) 0.027(2) -0.0001(17) -0.0045(16) -0.0017(16)
Na21 0.034(2) 0.037(2) 0.041(2) 0.0101(19) 0.0011(17) -0.0049(18)
Na22 0.044(2) 0.027(2) 0.033(2) 0.0015(18) 0.0052(17) -0.0073(18)
Na23 0.043(2) 0.033(2) 0.037(2) 0.0019(19) -0.0089(18) 0.0032(18)
Na24 0.0259(19) 0.026(2) 0.031(2) 0.0009(17) -0.0023(16) 0.0002(16)
Na25 0.037(2) 0.032(2) 0.034(2) -0.0064(18) 0.0060(17) -0.0067(18)
Na26 0.061(3) 0.035(2) 0.036(2) -0.006(2) -0.007(2) 0.006(2)
Na30 0.027(2) 0.028(2) 0.034(2) -0.0042(18) -0.0029(16) -0.0020(16)
Na31 0.035(2) 0.030(2) 0.0263(19) 0.0011(17) 0.0031(16) 0.0016(17)
Na32 0.0300(19) 0.0252(19) 0.029(2) 0.0020(16) -0.0032(16) -0.0035(16)
Na33 0.0219(18) 0.027(2) 0.028(2) -0.0028(17) -0.0017(15) 0.0074(16)
Na34 0.0282(19) 0.026(2) 0.028(2) 0.0015(17) 0.0040(16) 0.0051(16)
Na35 0.0302(19) 0.0240(19) 0.0247(19) -0.0008(17) -0.0037(16) -0.0051(16)
Na41 0.0237(18) 0.0224(19) 0.029(2) -0.0007(16) 0.0013(15) 0.0027(16)
Na42 0.0294(19) 0.027(2) 0.030(2) -0.0014(17) 0.0040(16) 0.0039(16)
Na43 0.0249(19) 0.026(2) 0.030(2) -0.0008(17) -0.0026(15) -0.0052(17)
Na44 0.0242(19) 0.028(2) 0.031(2) -0.0015(18) 0.0006(16) -0.0050(17)
Na45 0.035(2) 0.0236(19) 0.029(2) 0.0045(17) 0.0018(16) 0.0023(17)
Na46 0.0285(19) 0.0234(19) 0.029(2) 0.0046(16) -0.0050(15) -0.0013(15)
Na51 0.0247(18) 0.034(2) 0.038(2) -0.0036(18) 0.0015(17) 0.0053(17)
Na52 0.035(2) 0.029(2) 0.028(2) -0.0014(17) 0.0010(16) 0.0047(17)
Na53 0.036(2) 0.028(2) 0.026(2) -0.0003(17) -0.0090(16) -0.0022(17)
Na54 0.030(2) 0.025(2) 0.034(2) -0.0015(18) -0.0059(16) -0.0017(16)
Na55 0.033(2) 0.037(2) 0.030(2) 0.0030(18) -0.0007(16) 0.0018(17)
Na56 0.041(2) 0.033(2) 0.035(2) 0.0025(19) -0.0074(18) -0.0036(18)

loop_
_atom_type_symbol
_atom_type_description
_atom_type_scat_dispersion_real
_atom_type_scat_dispersion_imag
_atom_type_scat_source
C C 0.0033 0.0016 'International Tables Vol C Tables 4.2.6.8 and 6.1.1.4'
H H 0.0000 0.0000 'International Tables Vol C Tables 4.2.6.8 and 6.1.1.4'
Na Na 0.0362 0.0249 'International Tables Vol C Tables 4.2.6.8 and 6.1.1.4'
O O 0.0106 0.0060 'International Tables Vol C Tables 4.2.6.8 and 6.1.1.4'

loop_
_geom_angle_atom_site_label_1
_geom_angle_atom_site_label_2
_geom_angle_atom_site_label_3
_geom_angle
C111 C110 C112 107.3(8)
C111 C110 Na16 124.2(6)
C112 C110 Na16 69.6(5)
C113 C110 C111 110.1(8)
C113 C110 C112 109.6(8)
C113 C110 Na16 123.6(6)
O11 C110 C111 109.6(7)
O11 C110 C112 109.8(7)
O11 C110 C113 110.4(7)
O11 C110 Na16 40.3(3)
C110 C112 Na16 81.2(5)
C110 C113 Na12 79.5(5)
C121 C120 C122 108.3(8)
C121 C120 C123 108.3(9)
C122 C120 C123 110.1(8)
O12 C120 C121 110.3(7)
O12 C120 C122 109.8(7)
O12 C120 C123 110.0(7)
C120 C123 Na13 79.5(5)
C131 C130 C132 108.0(9)
C131 C130 Na12 69.5(5)
C132 C130 Na12 129.3(7)
C133 C130 C131 108.7(10)
C133 C130 C132 110.3(10)
C133 C130 Na12 118.5(7)
O13 C130 C131 109.1(8)
O13 C130 C132 109.2(9)
O13 C130 C133 111.5(8)
O13 C130 Na12 40.2(4)
C130 C131 Na12 81.9(5)
C141 C140 Na13 67.6(5)
C141 C140 Na15 140.3(6)
C142 C140 C141 109.6(9)
C142 C140 C143 109.1(8)
C142 C140 Na13 116.8(6)
C142 C140 Na15 73.9(6)
C143 C140 C141 107.5(8)
C143 C140 Na13 132.7(6)
C143 C140 Na15 108.2(6)
O14 C140 C141 109.5(7)
O14 C140 C142 111.1(8)
O14 C140 C143 109.9(8)
O14 C140 Na13 43.1(4)
O14 C140 Na15 40.8(4)
Na13 C140 Na15 75.7(2)
C140 C141 Na13 82.2(5)
C140 C142 Na15 77.9(5)
C151 C150 Na16 107.1(8)
C152 C150 C151 112.1(12)
C152 C150 C153 108.1(11)
C152 C150 Na16 139.7(10)
C153 C150 C151 103.2(10)
C153 C150 Na16 70.4(5)
O15 C150 C151 109.7(8)
O15 C150 C152 112.3(9)
O15 C150 C153 111.0(7)
O15 C150 Na16 42.8(4)
C150 C153 Na16 80.5(6)
C162 C160 C161 107.4(11)
C162 C160 C163 109.1(11)
C163 C160 C161 108.4(11)
O16 C160 C161 111.9(8)
O16 C160 C162 110.4(8)
O16 C160 C163 109.6(8)
C160 C162 Na11 80.7(6)
C212 C210 C211 108.0(9)
C212 C210 C213 112.3(10)
C213 C210 C211 107.7(11)
O21 C210 C211 110.0(8)
O21 C210 C212 110.2(8)
O21 C210 C213 108.6(8)
C210 C212 Na22 80.4(6)
C210 C213 Na26 83.0(6)
C221 C220 C222 109.5(8)
C223 C220 C221 107.7(8)
C223 C220 C222 108.3(9)
O22 C220 C221 110.4(8)
O22 C220 C222 110.3(8)
O22 C220 C223 110.6(8)
C220 C222 Na21 77.7(5)
C231 C230 C232 108.1(8)
C231 C230 C233 108.4(8)
C231 C230 Na22 70.7(5)
C231 C230 Na24 152.1(6)
C232 C230 C233 108.8(8)
C232 C230 Na22 141.1(6)
C232 C230 Na24 94.1(6)
C233 C230 Na22 108.1(6)
C233 C230 Na24 78.9(5)
O23 C230 C231 110.9(7)
O23 C230 C232 110.1(8)
O23 C230 C233 110.5(7)
O23 C230 Na22 43.9(4)
O23 C230 Na24 43.5(4)
Na22 C230 Na24 81.4(2)
C230 C231 Na22 79.9(5)
C241 C240 C242 108.2(8)
C241 C240 Na25 116.0(6)
C242 C240 Na25 133.3(6)
C243 C240 C241 111.2(8)
C243 C240 C242 108.7(8)
C243 C240 Na25 68.8(5)
O24 C240 C241 108.6(7)
O24 C240 C242 109.3(7)
O24 C240 C243 110.6(7)
O24 C240 Na25 43.0(4)
C240 C241 Na23 78.8(5)
C240 C243 Na25 82.1(5)
C251 C250 Na26 147.8(6)
C252 C250 C251 109.6(8)
C252 C250 C253 109.2(8)
C252 C250 Na26 96.3(6)
C253 C250 C251 107.3(8)
C253 C250 Na26 80.5(5)
O25 C250 C251 109.4(8)
O25 C250 C252 110.8(8)
O25 C250 C253 110.4(7)
O25 C250 Na26 41.1(4)
C262 C260 C261 107.1(9)
C263 C260 C261 109.8(9)
C263 C260 C262 110.1(9)
O26 C260 C261 109.3(8)
O26 C260 C262 110.3(8)
O26 C260 C263 110.1(8)
C260 C261 Na25 81.4(6)
C311 C310 C312 106.8(10)
C311 C310 C313 106.7(9)
C311 C310 Na35 122.2(7)
C312 C310 C313 110.6(9)
C312 C310 Na35 128.6(7)
C313 C310 Na35 71.2(5)
O31 C310 C311 109.9(8)
O31 C310 C312 111.4(8)
O31 C310 C313 111.2(8)
O31 C310 Na35 40.0(4)
C310 C312 Na31 78.9(6)
C310 C313 Na35 79.9(5)
C321 C320 Na30 88.7(6)
C322 C320 C321 108.5(10)
C322 C320 C323 112.4(10)
C322 C320 Na30 86.3(7)
C323 C320 C321 104.3(8)
C323 C320 Na30 151.4(7)
O32 C320 C321 108.0(8)
O32 C320 C322 112.3(8)
O32 C320 C323 110.8(8)
O32 C320 Na30 40.6(4)
C331 C330 Na31 69.5(5)
C332 C330 C331 108.0(8)
C332 C330 Na31 114.7(6)
C333 C330 C331 109.3(9)
C333 C330 C332 107.2(8)
C333 C330 Na31 136.3(6)
O33 C330 C331 110.1(7)
O33 C330 C332 111.7(7)
O33 C330 C333 110.5(7)
O33 C330 Na31 42.3(4)
C330 C331 Na31 81.2(5)
C330 C333 Na33 79.8(5)
C341 C340 Na32 73.0(5)
C341 C340 Na34 114.3(6)
C342 C340 C341 108.0(8)
C342 C340 Na32 106.1(6)
C342 C340 Na34 136.0(6)
C343 C340 C341 110.5(9)
C343 C340 C342 107.8(8)
C343 C340 Na32 142.4(6)
C343 C340 Na34 68.6(5)
O34 C340 C341 109.2(7)
O34 C340 C342 110.8(7)
O34 C340 C343 110.4(8)
O34 C340 Na32 40.6(4)
O34 C340 Na34 43.4(4)
Na34 C340 Na32 76.0(2)
C340 C341 Na32 78.2(5)
C340 C343 Na34 81.7(5)
C351 C350 C352 107.8(9)
C351 C350 Na35 112.4(6)
C352 C350 Na35 137.8(7)
C353 C350 C351 108.5(8)
C353 C350 C352 108.6(8)
C353 C350 Na35 70.3(5)
O35 C350 C351 108.7(7)
O35 C350 C352 111.6(8)
O35 C350 C353 111.5(7)
O35 C350 Na35 42.8(4)
C350 C353 Na35 80.5(5)
C361 C360 C362 108.6(8)
C363 C360 C361 109.3(7)
C363 C360 C362 109.3(8)
O36 C360 C361 109.9(7)
O36 C360 C362 110.0(7)
O36 C360 C363 109.7(7)
C360 C361 Na34 79.6(5)
C411 C410 Na42 108.9(5)
C411 C410 Na46 131.8(6)
C412 C410 C411 108.2(8)
C412 C410 C413 109.0(7)
C412 C410 Na42 140.0(6)
C412 C410 Na46 69.0(5)
C413 C410 C411 108.4(7)
C413 C410 Na42 72.4(5)
C413 C410 Na46 118.0(6)
O41 C410 C411 110.6(7)
O41 C410 C412 111.0(7)
O41 C410 C413 109.6(7)
O41 C410 Na42 40.4(3)
O41 C410 Na46 42.5(3)
Na46 C410 Na42 75.3(2)
C410 C412 Na46 81.7(5)
C410 C413 Na42 78.7(5)
C421 C420 C423 108.0(7)
C421 C420 Na41 79.4(5)
C421 C420 Na43 104.7(5)
C422 C420 C421 109.3(8)
C422 C420 C423 110.1(7)
C422 C420 Na41 94.7(5)
C422 C420 Na43 143.0(6)
C423 C420 Na41 149.0(6)
C423 C420 Na43 71.6(5)
O42 C420 C421 109.6(7)
O42 C420 C422 109.4(7)
O42 C420 C423 110.5(7)
O42 C420 Na41 41.2(3)
O42 C420 Na43 43.4(4)
Na43 C420 Na41 77.4(2)
C420 C423 Na43 79.1(5)
C431 C430 C432 108.6(9)
C431 C430 C433 109.3(8)
C433 C430 C432 108.5(8)
O43 C430 C431 110.7(7)
O43 C430 C432 109.8(7)
O43 C430 C433 109.9(7)
C441 C440 C442 109.6(8)
C441 C440 Na43 71.2(5)
C441 C440 Na45 127.9(6)
C442 C440 Na43 120.0(6)
C442 C440 Na45 120.4(6)
C443 C440 C441 109.7(8)
C443 C440 C442 107.5(8)
C443 C440 Na43 129.3(6)
C443 C440 Na45 69.3(5)
O44 C440 C441 110.4(7)
O44 C440 C442 108.8(8)
O44 C440 C443 110.8(7)
O44 C440 Na43 39.4(3)
O44 C440 Na45 41.5(3)
Na45 C440 Na43 72.2(2)
C440 C441 Na43 80.0(5)
C440 C443 Na45 81.6(5)
C451 C450 C452 107.9(8)
C453 C450 C451 109.5(8)
C453 C450 C452 108.4(8)
O45 C450 C451 110.0(7)
O45 C450 C452 109.9(7)
O45 C450 C453 110.9(7)
C450 C452 Na46 78.9(5)
C461 C460 C462 108.8(11)
C461 C460 C463 107.9(13)
C462 C460 C463 107.8(12)
O46 C460 C461 112.1(9)
O46 C460 C462 112.3(8)
O46 C460 C463 107.7(9)
C460 C461 Na45 79.0(7)
C511 C510 Na56 125.0(7)
C512 C510 C511 108.2(9)
C512 C510 Na56 124.9(7)
C513 C510 C511 107.9(9)
C513 C510 C512 111.1(9)
C513 C510 Na56 67.7(5)
O51 C510 C511 110.4(8)
O51 C510 C512 110.1(8)
O51 C510 C513 109.1(8)
O51 C510 Na56 41.4(4)
C510 C513 Na56 83.5(6)
C521 C520 C522 109.9(8)
C521 C520 C523 109.0(8)
C522 C520 C523 108.4(8)
O52 C520 C521 110.5(7)
O52 C520 C522 109.1(7)
O52 C520 C523 109.8(7)
C520 C523 Na53 79.2(5)
C530 C531 Na52 80.1(5)
C531 C530 C532 107.5(7)
C531 C530 C533 108.5(8)
C531 C530 Na52 70.5(5)
C531 C530 Na54 151.7(6)
C532 C530 Na52 139.9(6)
C532 C530 Na54 94.7(5)
C533 C530 C532 109.2(8)
C533 C530 Na52 109.1(6)
C533 C530 Na54 79.2(5)
O53 C530 C531 111.4(7)
O53 C530 C532 110.0(7)
O53 C530 C533 110.1(7)
O53 C530 Na52 44.2(4)
O53 C530 Na54 42.5(4)
Na52 C530 Na54 81.2(2)
C541 C540 C542 109.7(9)
C541 C540 C543 108.6(9)
C541 C540 Na53 72.5(5)
C542 C540 C543 109.5(9)
C542 C540 Na53 107.9(6)
C543 C540 Na53 139.2(7)
O54 C540 C541 109.2(8)
O54 C540 C542 110.5(8)
O54 C540 C543 109.2(8)
O54 C540 Na53 40.7(4)
C540 C541 Na53 79.0(5)
C540 C543 Na55 82.1(6)
C551 C550 C552 105.9(10)
C551 C550 Na56 73.8(6)
C552 C550 Na56 141.9(7)
C553 C550 C551 107.6(11)
C553 C550 C552 109.0(9)
C553 C550 Na56 107.1(7)
O55 C550 C551 110.7(8)
O55 C550 C552 111.5(8)
O55 C550 C553 111.8(9)
O55 C550 Na56 41.5(4)
C550 C551 Na56 77.4(6)
C550 C552 Na54 77.8(5)
C561 C560 Na51 129.1(6)
C562 C560 C561 109.1(8)
C562 C560 C563 109.7(9)
C562 C560 Na51 119.7(6)
C563 C560 C561 107.5(8)
C563 C560 Na51 69.9(5)
O56 C560 C561 110.2(8)
O56 C560 C562 109.7(8)
O56 C560 C563 110.6(7)
O56 C560 Na51 41.1(4)
C560 C563 Na51 81.1(5)
C110 O11 Na11 138.6(5)
C110 O11 Na12 117.8(5)
C110 O11 Na16 115.7(5)
Na12 O11 Na11 84.7(2)
Na12 O11 Na16 109.2(3)
Na16 O11 Na11 84.3(2)
C120 O12 Na11 117.8(5)
C120 O12 Na12 131.0(5)
C120 O12 Na13 119.4(5)
Na11 O12 Na12 84.1(2)
Na11 O12 Na13 113.8(3)
Na13 O12 Na12 82.6(2)
C130 O13 Na12 116.0(5)
C130 O13 Na13 135.9(5)
C130 O13 Na14 115.5(5)
Na12 O13 Na14 116.7(3)
Na13 O13 Na12 83.8(2)
Na13 O13 Na14 83.9(2)
C140 O14 Na13 112.0(5)
C140 O14 Na14 143.3(5)
C140 O14 Na15 115.5(5)
Na13 O14 Na15 114.2(3)
Na14 O14 Na13 83.8(2)
Na14 O14 Na15 84.1(2)
C150 O15 Na14 118.3(5)
C150 O15 Na15 139.3(5)
C150 O15 Na16 112.2(5)
Na14 O15 Na15 84.3(2)
Na14 O15 Na16 114.7(3)
Na16 O15 Na15 83.1(2)
C160 O16 Na11 117.6(5)
C160 O16 Na15 121.8(5)
C160 O16 Na16 122.8(5)
Na11 O16 Na15 115.4(3)
Na11 O16 Na16 84.8(2)
Na15 O16 Na16 83.6(2)
C210 O21 Na21 141.1(6)
C210 O21 Na22 118.1(5)
C210 O21 Na26 115.0(5)
Na22 O21 Na21 83.8(2)
Na22 O21 Na26 108.3(3)
Na26 O21 Na21 83.5(2)
C220 O22 Na21 117.9(5)
C220 O22 Na22 125.5(5)
C220 O22 Na23 123.0(6)
Na21 O22 Na23 112.7(3)
Na22 O22 Na21 83.6(2)
Na22 O22 Na23 83.3(2)
C230 O23 Na22 110.9(5)
C230 O23 Na23 143.9(5)
C230 O23 Na24 111.7(5)
Na22 O23 Na23 83.4(2)
Na22 O23 Na24 123.1(3)
Na23 O23 Na24 83.9(2)
C240 O24 Na23 118.8(5)
C240 O24 Na24 141.2(5)
C240 O24 Na25 112.1(5)
Na24 O24 Na23 84.4(2)
Na24 O24 Na25 82.5(2)
Na25 O24 Na23 112.1(3)
C250 O25 Na24 120.6(5)
C250 O25 Na25 136.0(5)
C250 O25 Na26 115.0(5)
Na24 O25 Na26 112.1(3)
Na25 O25 Na24 82.7(2)
Na25 O25 Na26 83.2(2)
C260 O26 Na21 118.0(5)
C260 O26 Na25 115.9(5)
C260 O26 Na26 127.5(6)
Na21 O26 Na25 120.2(3)
Na21 O26 Na26 84.2(3)
Na25 O26 Na26 82.8(3)
C310 O31 Na30 137.3(5)
C310 O31 Na31 118.0(5)
C310 O31 Na35 116.6(5)
Na31 O31 Na30 84.8(2)
Na35 O31 Na30 84.2(2)
Na35 O31 Na31 109.1(3)
C320 O32 Na30 115.4(5)
C320 O32 Na31 128.6(5)
C320 O32 Na32 121.4(5)
Na30 O32 Na31 84.5(2)
Na32 O32 Na30 115.2(3)
Na32 O32 Na31 83.6(2)
C330 O33 Na31 113.4(5)
C330 O33 Na32 137.1(5)
C330 O33 Na33 119.0(5)
Na31 O33 Na32 83.4(2)
Na33 O33 Na31 114.3(3)
Na33 O33 Na32 84.0(2)
C340 O34 Na32 115.7(5)
C340 O34 Na33 143.6(5)
C340 O34 Na34 111.4(5)
Na32 O34 Na33 84.0(2)
Na34 O34 Na32 114.8(3)
Na34 O34 Na33 83.6(2)
C350 O35 Na33 117.8(5)
C350 O35 Na34 137.8(5)
C350 O35 Na35 112.4(5)
Na34 O35 Na33 83.4(2)
Na35 O35 Na33 118.0(3)
Na35 O35 Na34 83.0(2)
C360 O36 Na30 118.3(5)
C360 O36 Na34 119.6(5)
C360 O36 Na35 128.6(5)
Na30 O36 Na35 84.0(2)
Na34 O36 Na30 114.1(3)
Na34 O36 Na35 83.4(2)
C410 O41 Na41 140.8(5)
C410 O41 Na42 116.1(5)
C410 O41 Na46 112.8(5)
Na41 O41 Na42 84.3(2)
Na46 O41 Na41 84.3(2)
Na46 O41 Na42 114.2(3)
C420 O42 Na41 114.3(5)
C420 O42 Na42 143.4(5)
C420 O42 Na43 110.9(5)
Na41 O42 Na43 118.0(3)
Na42 O42 Na41 84.4(2)
Na42 O42 Na43 83.6(2)
C430 O43 Na42 121.3(5)
C430 O43 Na43 125.8(5)
C430 O43 Na44 117.6(5)
Na42 O43 Na43 83.1(2)
Na42 O43 Na44 115.2(3)
Na44 O43 Na43 83.6(2)
C440 O44 Na43 117.2(5)
C440 O44 Na44 141.1(5)
C440 O44 Na45 114.2(5)
Na43 O44 Na44 84.4(2)
Na43 O44 Na45 109.8(3)
Na45 O44 Na44 84.1(2)
C450 O45 Na44 118.3(5)
C450 O45 Na45 125.9(5)
C450 O45 Na46 120.4(5)
Na44 O45 Na45 84.1(2)
Na46 O45 Na44 115.1(3)
Na46 O45 Na45 83.3(2)
C460 O46 Na41 120.8(5)
C460 O46 Na45 117.9(5)
C460 O46 Na46 128.9(5)
Na41 O46 Na45 113.2(3)
Na41 O46 Na46 84.2(2)
Na45 O46 Na46 82.8(2)
C510 O51 Na51 138.1(5)
C510 O51 Na52 121.2(5)
C510 O51 Na56 114.1(5)
Na52 O51 Na51 83.7(2)
Na52 O51 Na56 108.3(3)
Na56 O51 Na51 83.9(2)
C520 O52 Na51 117.9(5)
C520 O52 Na52 130.9(5)
C520 O52 Na53 120.7(5)
Na51 O52 Na52 83.1(2)
Na53 O52 Na51 112.3(3)
Na53 O52 Na52 83.2(2)
C530 O53 Na52 110.3(5)
C530 O53 Na53 142.1(5)
C530 O53 Na54 113.0(5)
Na52 O53 Na54 123.7(3)
Na53 O53 Na52 83.8(2)
Na53 O53 Na54 83.5(2)
C540 O54 Na53 115.2(5)
C540 O54 Na54 140.9(5)
C540 O54 Na55 115.2(5)
Na53 O54 Na55 112.5(3)
Na54 O54 Na53 83.9(2)
Na54 O54 Na55 83.9(2)
C550 O55 Na54 119.0(5)
C550 O55 Na55 138.3(6)
C550 O55 Na56 114.8(5)
Na54 O55 Na55 84.3(2)
Na54 O55 Na56 110.1(3)
Na56 O55 Na55 83.8(2)
C560 O56 Na51 114.6(5)
C560 O56 Na55 123.2(5)
C560 O56 Na56 122.5(5)
Na51 O56 Na56 84.3(2)
Na55 O56 Na51 117.6(3)
Na55 O56 Na56 84.0(2)
C162 Na11 Na12 161.1(3)
C162 Na11 Na13 131.4(3)
C162 Na11 Na15 79.7(3)
C162 Na11 Na16 86.9(3)
O11 Na11 C162 117.6(4)
O11 Na11 Na12 47.41(17)
O11 Na11 Na13 92.83(19)
O11 Na11 Na15 93.44(18)
O11 Na11 Na16 47.59(16)
O12 Na11 C162 146.5(4)
O12 Na11 O11 95.3(2)
O12 Na11 Na12 48.44(17)
O12 Na11 Na13 33.09(15)
O12 Na11 Na15 93.28(18)
O12 Na11 Na16 113.9(2)
O16 Na11 C162 50.6(3)
O16 Na11 O11 95.0(2)
O16 Na11 O12 125.1(2)
O16 Na11 Na12 113.9(2)
O16 Na11 Na13 92.70(18)
O16 Na11 Na15 32.37(15)
O16 Na11 Na16 47.97(17)
Na12 Na11 Na13 50.80(9)
Na12 Na11 Na15 89.19(11)
Na13 Na11 Na15 60.44(9)
Na16 Na11 Na12 74.27(12)
Na16 Na11 Na13 88.02(11)
Na16 Na11 Na15 50.82(10)
C113 Na12 C130 115.6(3)
C113 Na12 Na14 119.4(2)
C113 Na12 Na16 75.8(2)
C130 Na12 Na14 52.29(18)
C130 Na12 Na16 107.81(19)
C131 Na12 C113 98.6(3)
C131 Na12 C130 28.6(3)
C131 Na12 Na11 166.4(3)
C131 Na12 Na13 88.9(3)
C131 Na12 Na14 80.3(2)
C131 Na12 Na16 128.3(3)
O11 Na12 C113 51.0(2)
O11 Na12 C130 137.7(3)
O11 Na12 C131 142.7(4)
O11 Na12 O12 94.9(2)
O11 Na12 Na11 47.92(17)
O11 Na12 Na13 117.4(2)
O11 Na12 Na14 96.05(17)
O11 Na12 Na16 35.41(15)
O12 Na12 C113 132.5(3)
O12 Na12 C130 111.8(3)
O12 Na12 C131 122.2(4)
O12 Na12 Na11 47.50(16)
O12 Na12 Na13 48.19(16)
O12 Na12 Na14 92.63(18)
O12 Na12 Na16 93.90(18)
O13 Na12 C113 130.0(3)
O13 Na12 C130 23.7(2)
O13 Na12 C131 52.1(3)
O13 Na12 O11 127.0(2)
O13 Na12 O12 96.0(2)
O13 Na12 Na11 116.13(19)
O13 Na12 Na13 48.07(17)
O13 Na12 Na14 31.85(15)
O13 Na12 Na16 92.13(17)
Na11 Na12 C113 94.8(2)
Na11 Na12 C130 139.9(2)
Na11 Na12 Na14 90.67(11)
Na11 Na12 Na16 52.75(10)
Na13 Na12 C113 166.4(2)
Na13 Na12 C130 67.2(2)
Na13 Na12 Na11 77.41(12)
Na13 Na12 Na14 50.53(9)
Na13 Na12 Na16 90.61(11)
Na16 Na12 Na14 60.70(9)
C123 Na13 Na11 80.8(2)
C123 Na13 Na15 131.5(2)
C140 Na13 C123 123.6(3)
C140 Na13 Na11 105.5(2)
C140 Na13 Na15 52.92(19)
C141 Na13 C123 100.5(3)
C141 Na13 C140 30.2(3)
C141 Na13 Na11 124.6(3)
C141 Na13 Na12 171.3(3)
C141 Na13 Na14 93.2(2)
C141 Na13 Na15 82.3(2)
O12 Na13 C123 50.6(2)
O12 Na13 C140 130.6(3)
O12 Na13 C141 133.6(3)
O12 Na13 O14 124.2(2)
O12 Na13 Na11 33.09(15)
O12 Na13 Na12 49.16(17)
O12 Na13 Na14 119.1(2)
O12 Na13 Na15 92.72(17)
O13 Na13 C123 119.7(3)
O13 Na13 C140 115.8(3)
O13 Na13 C141 129.1(3)
O13 Na13 O12 97.1(2)
O13 Na13 O14 96.4(2)
O13 Na13 Na11 93.42(18)
O13 Na13 Na12 48.15(17)
O13 Na13 Na14 48.41(16)
O13 Na13 Na15 91.78(18)
O14 Na13 C123 143.4(3)
O14 Na13 C140 24.9(2)
O14 Na13 C141 54.6(3)
O14 Na13 Na11 92.27(17)
O14 Na13 Na12 116.7(2)
O14 Na13 Na14 48.09(17)
O14 Na13 Na15 32.98(15)
Na11 Na13 Na15 59.88(9)
Na12 Na13 C123 87.0(2)
Na12 Na13 C140 141.1(2)
Na12 Na13 Na11 51.79(9)
Na12 Na13 Na14 79.43(12)
Na12 Na13 Na15 89.42(11)
Na14 Na13 C123 166.2(3)
Na14 Na13 C140 69.7(2)
Na14 Na13 Na11 92.33(11)
Na14 Na13 Na15 51.26(9)
O13 Na14 Na12 31.47(15)
O13 Na14 Na13 47.65(17)
O13 Na14 Na15 114.28(19)
O13 Na14 Na16 88.37(17)
O14 Na14 O13 95.7(2)
O14 Na14 Na12 91.00(18)
O14 Na14 Na13 48.14(16)
O14 Na14 Na15 48.07(16)
O14 Na14 Na16 91.24(18)
O15 Na14 O13 119.8(2)
O15 Na14 O14 96.0(2)
O15 Na14 Na12 89.58(17)
O15 Na14 Na13 114.9(2)
O15 Na14 Na15 48.06(17)
O15 Na14 Na16 32.65(15)
Na13 Na14 Na12 50.04(9)
Na13 Na14 Na15 77.86(12)
Na13 Na14 Na16 87.78(11)
Na15 Na14 Na12 88.12(11)
Na15 Na14 Na16 50.62(9)
Na16 Na14 Na12 57.30(8)
C140 Na15 Na11 104.0(2)
C140 Na15 Na13 51.41(18)
C142 Na15 C140 28.2(3)
C142 Na15 Na11 104.0(2)
C142 Na15 Na13 69.9(2)
O14 Na15 C140 23.7(2)
O14 Na15 C142 50.6(3)
O14 Na15 Na11 91.95(17)
O14 Na15 Na13 32.85(15)
O14 Na15 Na14 47.80(17)
O14 Na15 Na16 114.92(19)
O15 Na15 C140 114.3(3)
O15 Na15 C142 141.2(3)
O15 Na15 O14 95.4(2)
O15 Na15 Na11 93.72(18)
O15 Na15 Na13 91.04(18)
O15 Na15 Na14 47.67(16)
O15 Na15 Na16 48.24(16)
O16 Na15 C140 129.9(3)
O16 Na15 C142 116.9(3)
O16 Na15 O14 123.4(2)
O16 Na15 O15 96.4(2)
O16 Na15 Na11 32.20(15)
O16 Na15 Na13 91.77(17)
O16 Na15 Na14 117.3(2)
O16 Na15 Na16 48.45(17)
Na11 Na15 Na13 59.68(9)
Na14 Na15 C140 68.6(2)
Na14 Na15 C142 96.9(2)
Na14 Na15 Na11 91.92(11)
Na14 Na15 Na13 50.89(9)
Na16 Na15 C140 138.0(2)
Na16 Na15 C142 154.1(3)
Na16 Na15 Na11 51.50(9)
Na16 Na15 Na13 87.91(11)
Na16 Na15 Na14 77.97(12)
C110 Na16 Na12 54.82(17)
C110 Na16 Na14 112.84(19)
C112 Na16 C110 29.2(2)
C112 Na16 C150 118.7(3)
C112 Na16 Na11 93.4(2)
C112 Na16 Na12 81.51(19)
C112 Na16 Na14 128.8(2)
C112 Na16 Na15 171.0(2)
C150 Na16 C110 134.0(3)
C150 Na16 Na12 109.8(2)
C150 Na16 Na14 53.75(19)
C153 Na16 C110 125.2(3)
C153 Na16 C112 99.7(3)
C153 Na16 C150 29.1(3)
C153 Na16 Na11 166.6(3)
C153 Na16 Na12 132.1(3)
C153 Na16 Na14 82.7(2)
C153 Na16 Na15 89.3(3)
O11 Na16 C110 24.0(2)
O11 Na16 C112 53.2(2)
O11 Na16 C150 138.8(3)
O11 Na16 C153 144.6(3)
O11 Na16 O15 129.1(2)
O11 Na16 O16 94.7(2)
O11 Na16 Na11 48.08(17)
O11 Na16 Na12 35.40(16)
O11 Na16 Na14 97.34(18)
O11 Na16 Na15 118.4(2)
O15 Na16 C110 138.9(3)
O15 Na16 C112 137.7(3)
O15 Na16 C150 25.0(2)
O15 Na16 C153 53.4(3)
O15 Na16 O16 96.3(2)
O15 Na16 Na11 117.5(2)
O15 Na16 Na12 94.25(18)
O15 Na16 Na14 32.64(15)
O15 Na16 Na15 48.64(17)
O16 Na16 C110 110.8(3)
O16 Na16 C112 125.9(3)
O16 Na16 C150 113.5(3)
O16 Na16 C153 120.7(3)
O16 Na16 Na11 47.19(17)
O16 Na16 Na12 94.08(18)
O16 Na16 Na14 93.18(18)
O16 Na16 Na15 47.95(17)
Na11 Na16 C110 68.18(18)
Na11 Na16 C150 142.5(2)
Na11 Na16 Na12 52.98(10)
Na11 Na16 Na14 91.72(11)
Na12 Na16 Na14 62.00(9)
Na15 Na16 C110 142.3(2)
Na15 Na16 C150 69.4(2)
Na15 Na16 Na11 77.68(12)
Na15 Na16 Na12 92.06(12)
Na15 Na16 Na14 51.41(9)
C222 Na21 Na23 78.3(2)
C222 Na21 Na25 123.2(2)
O21 Na21 C222 126.4(3)
O21 Na21 Na22 47.51(17)
O21 Na21 Na23 92.21(19)
O21 Na21 Na25 92.81(19)
O21 Na21 Na26 48.17(18)
O22 Na21 C222 50.5(3)
O22 Na21 O21 95.2(3)
O22 Na21 Na22 48.05(18)
O22 Na21 Na23 33.68(16)
O22 Na21 Na25 92.23(19)
O22 Na21 Na26 112.4(2)
O26 Na21 C222 135.4(3)
O26 Na21 O21 96.1(3)
O26 Na21 O22 121.4(3)
O26 Na21 Na22 113.3(2)
O26 Na21 Na23 88.5(2)
O26 Na21 Na25 29.96(18)
O26 Na21 Na26 48.37(19)
Na22 Na21 C222 91.0(2)
Na22 Na21 Na23 51.09(10)
Na22 Na21 Na25 89.17(12)
Na22 Na21 Na26 74.40(13)
Na23 Na21 Na25 58.82(9)
Na26 Na21 C222 162.8(2)
Na26 Na21 Na23 85.45(12)
Na26 Na21 Na25 49.29(10)
C212 Na22 C230 113.7(3)
C212 Na22 Na24 123.7(3)
C212 Na22 Na26 79.8(3)
C230 Na22 Na24 49.61(18)
C230 Na22 Na26 100.3(2)
C231 Na22 C212 98.9(3)
C231 Na22 C230 29.4(2)
C231 Na22 Na21 166.9(2)
C231 Na22 Na23 89.7(2)
C231 Na22 Na24 78.99(19)
C231 Na22 Na26 124.2(2)
O21 Na22 C212 51.2(3)
O21 Na22 C230 128.8(3)
O21 Na22 C231 138.7(3)
O21 Na22 O22 96.6(3)
O21 Na22 O23 121.5(3)
O21 Na22 Na21 48.66(19)
O21 Na22 Na23 116.7(2)
O21 Na22 Na24 94.55(19)
O21 Na22 Na26 36.16(17)
O22 Na22 C212 129.7(3)
O22 Na22 C230 116.4(3)
O22 Na22 C231 124.1(3)
O22 Na22 O23 96.9(3)
O22 Na22 Na21 48.30(18)
O22 Na22 Na23 48.53(18)
O22 Na22 Na24 91.84(19)
O22 Na22 Na26 93.78(19)
O23 Na22 C212 131.8(3)
O23 Na22 C230 25.2(2)
O23 Na22 C231 53.2(2)
O23 Na22 Na21 114.4(2)
O23 Na22 Na23 48.43(17)
O23 Na22 Na24 28.56(16)
O23 Na22 Na26 86.36(19)
Na21 Na22 C212 93.2(2)
Na21 Na22 C230 139.1(2)
Na21 Na22 Na24 90.11(12)
Na21 Na22 Na26 52.99(10)
Na23 Na22 C212 167.6(3)
Na23 Na22 C230 70.3(2)
Na23 Na22 Na21 77.62(13)
Na23 Na22 Na24 49.03(10)
Na23 Na22 Na26 87.95(12)
Na26 Na22 Na24 58.53(9)
C241 Na23 Na21 106.8(2)
C241 Na23 Na25 70.0(2)
O22 Na23 C241 118.3(3)
O22 Na23 O24 127.7(3)
O22 Na23 Na21 33.62(16)
O22 Na23 Na22 48.18(18)
O22 Na23 Na24 121.5(2)
O22 Na23 Na25 95.55(19)
O23 Na23 C241 140.6(3)
O23 Na23 O22 96.3(3)
O23 Na23 O24 95.5(2)
O23 Na23 Na21 91.5(2)
O23 Na23 Na22 48.22(18)
O23 Na23 Na24 48.19(17)
O23 Na23 Na25 89.63(19)
O24 Na23 C241 49.2(2)
O24 Na23 Na21 95.38(18)
O24 Na23 Na22 120.0(2)
O24 Na23 Na24 47.29(17)
O24 Na23 Na25 33.82(16)
Na22 Na23 C241 157.4(2)
Na22 Na23 Na21 51.29(10)
Na22 Na23 Na24 82.55(13)
Na22 Na23 Na25 91.75(12)
Na24 Na23 C241 94.9(2)
Na24 Na23 Na21 93.92(12)
Na24 Na23 Na25 50.36(9)
Na25 Na23 Na21 62.21(9)
C230 Na24 Na22 48.98(18)
C230 Na24 Na26 97.8(2)
O23 Na24 C230 24.8(2)
O23 Na24 Na22 28.32(16)
O23 Na24 Na23 47.91(17)
O23 Na24 Na25 112.7(2)
O23 Na24 Na26 83.94(18)
O24 Na24 C230 116.0(3)
O24 Na24 O23 96.2(2)
O24 Na24 O25 97.6(3)
O24 Na24 Na22 90.56(19)
O24 Na24 Na23 48.32(17)
O24 Na24 Na25 49.11(17)
O24 Na24 Na26 92.19(19)
O25 Na24 C230 123.8(3)
O25 Na24 O23 116.5(2)
O25 Na24 Na22 90.00(18)
O25 Na24 Na23 114.6(2)
O25 Na24 Na25 48.60(18)
O25 Na24 Na26 34.04(16)
Na23 Na24 C230 69.5(2)
Na23 Na24 Na22 48.43(10)
Na23 Na24 Na26 85.89(12)
Na25 Na24 C230 136.8(2)
Na25 Na24 Na22 88.14(11)
Na25 Na24 Na23 77.73(12)
Na25 Na24 Na26 51.37(10)
Na26 Na24 Na22 56.33(9)
C240 Na25 Na21 106.6(2)
C240 Na25 Na23 54.57(19)
C243 Na25 C240 29.1(2)
C243 Na25 C261 105.3(3)
C243 Na25 Na21 126.0(2)
C243 Na25 Na23 83.0(2)
C243 Na25 Na24 91.5(2)
C243 Na25 Na26 168.0(2)
C261 Na25 C240 127.7(3)
C261 Na25 Na21 80.8(2)
C261 Na25 Na23 132.9(2)
C261 Na25 Na26 85.7(2)
O24 Na25 C240 25.0(2)
O24 Na25 C243 53.6(2)
O24 Na25 C261 147.1(3)
O24 Na25 Na21 92.39(18)
O24 Na25 Na23 34.05(16)
O24 Na25 Na24 48.42(17)
O24 Na25 Na26 114.4(2)
O25 Na25 C240 115.5(3)
O25 Na25 C243 126.9(3)
O25 Na25 C261 115.4(3)
O25 Na25 O24 97.1(2)
O25 Na25 O26 97.3(3)
O25 Na25 Na21 93.96(19)
O25 Na25 Na23 92.42(19)
O25 Na25 Na24 48.74(17)
O25 Na25 Na26 48.68(17)
O26 Na25 C240 129.3(3)
O26 Na25 C243 135.2(3)
O26 Na25 C261 52.7(3)
O26 Na25 O24 121.0(3)
O26 Na25 Na21 29.81(17)
O26 Na25 Na23 88.5(2)
O26 Na25 Na24 116.9(2)
O26 Na25 Na26 48.97(19)
Na23 Na25 Na21 58.98(9)
Na24 Na25 C240 69.47(19)
Na24 Na25 C261 162.7(3)
Na24 Na25 Na21 92.54(12)
Na24 Na25 Na23 51.91(10)
Na24 Na25 Na26 77.85(13)
Na26 Na25 C240 139.1(2)
Na26 Na25 Na21 50.12(10)
Na26 Na25 Na23 86.08(12)
C213 Na26 C250 113.2(4)
C213 Na26 Na21 96.5(3)
C213 Na26 Na22 77.7(3)
C213 Na26 Na24 121.8(4)
C213 Na26 Na25 171.3(4)
C250 Na26 Na22 114.5(2)
C250 Na26 Na24 54.56(18)
O21 Na26 C213 52.5(3)
O21 Na26 C250 142.6(3)
O21 Na26 O26 95.3(3)
O21 Na26 Na21 48.29(18)
O21 Na26 Na22 35.50(16)
O21 Na26 Na24 100.48(19)
O21 Na26 Na25 121.5(2)
O25 Na26 C213 129.5(4)
O25 Na26 C250 23.9(2)
O25 Na26 O21 133.2(3)
O25 Na26 O26 96.1(3)
O25 Na26 Na21 121.2(2)
O25 Na26 Na22 98.5(2)
O25 Na26 Na24 33.81(16)
O25 Na26 Na25 48.15(18)
O26 Na26 C213 134.2(4)
O26 Na26 C250 111.5(3)
O26 Na26 Na21 47.38(18)
O26 Na26 Na22 93.2(2)
O26 Na26 Na24 92.5(2)
O26 Na26 Na25 48.27(18)
Na21 Na26 C250 145.0(2)
Na21 Na26 Na22 52.60(10)
Na21 Na26 Na24 94.55(13)
Na22 Na26 Na24 65.14(10)
Na25 Na26 C250 67.3(2)
Na25 Na26 Na21 80.59(13)
Na25 Na26 Na22 94.21(13)
Na25 Na26 Na24 50.79(10)
C320 Na30 Na32 54.21(19)
C320 Na30 Na34 112.1(2)
O31 Na30 C320 106.4(3)
O31 Na30 Na31 47.24(17)
O31 Na30 Na32 93.16(18)
O31 Na30 Na34 92.57(18)
O31 Na30 Na35 47.48(16)
O32 Na30 C320 24.0(2)
O32 Na30 O31 94.4(2)
O32 Na30 Na31 47.81(17)
O32 Na30 Na32 32.34(15)
O32 Na30 Na34 92.55(17)
O32 Na30 Na35 113.8(2)
O36 Na30 C320 140.7(3)
O36 Na30 O31 95.1(2)
O36 Na30 O32 124.8(2)
O36 Na30 Na31 112.91(19)
O36 Na30 Na32 92.85(18)
O36 Na30 Na34 32.79(15)
O36 Na30 Na35 48.00(16)
Na31 Na30 C320 65.3(2)
Na31 Na30 Na32 50.63(9)
Na31 Na30 Na34 87.34(11)
Na34 Na30 Na32 60.29(9)
Na35 Na30 C320 137.0(2)
Na35 Na30 Na31 74.04(12)
Na35 Na30 Na32 89.38(11)
Na35 Na30 Na34 50.80(9)
C312 Na31 C330 117.8(3)
C312 Na31 Na33 124.5(3)
C312 Na31 Na35 77.8(3)
C330 Na31 Na33 53.67(17)
C330 Na31 Na35 111.19(19)
C331 Na31 C312 90.6(3)
C331 Na31 C330 29.4(2)
C331 Na31 Na30 169.0(3)
C331 Na31 Na32 96.6(2)
C331 Na31 Na33 77.2(2)
C331 Na31 Na35 118.7(3)
O31 Na31 C312 51.3(3)
O31 Na31 C330 140.5(3)
O31 Na31 C331 130.6(3)
O31 Na31 O32 95.0(2)
O31 Na31 O33 130.2(2)
O31 Na31 Na30 48.00(17)
O31 Na31 Na32 118.8(2)
O31 Na31 Na33 98.23(18)
O31 Na31 Na35 35.42(16)
O32 Na31 C312 129.0(3)
O32 Na31 C330 112.0(3)
O32 Na31 C331 134.1(3)
O32 Na31 Na30 47.64(16)
O32 Na31 Na32 48.00(16)
O32 Na31 Na33 93.38(18)
O32 Na31 Na35 94.49(18)
O33 Na31 C312 134.5(4)
O33 Na31 C330 24.3(2)
O33 Na31 C331 53.1(2)
O33 Na31 O32 96.1(2)
O33 Na31 Na30 117.9(2)
O33 Na31 Na32 48.50(17)
O33 Na31 Na33 32.82(15)
O33 Na31 Na35 95.32(18)
Na30 Na31 C312 93.7(3)
Na30 Na31 C330 142.2(2)
Na30 Na31 Na33 92.10(11)
Na30 Na31 Na35 52.75(9)
Na32 Na31 C312 170.0(3)
Na32 Na31 C330 68.20(19)
Na32 Na31 Na30 77.96(12)
Na32 Na31 Na33 51.32(9)
Na32 Na31 Na35 92.59(12)
Na35 Na31 Na33 62.88(9)
C340 Na32 Na30 103.04(19)
C340 Na32 Na34 51.18(18)
C341 Na32 C340 28.8(2)
C341 Na32 Na30 101.5(2)
C341 Na32 Na34 69.2(2)
O32 Na32 C340 129.2(3)
O32 Na32 C341 114.7(3)
O32 Na32 O33 96.2(2)
O32 Na32 O34 123.1(2)
O32 Na32 Na30 32.47(15)
O32 Na32 Na31 48.41(17)
O32 Na32 Na33 117.4(2)
O32 Na32 Na34 91.85(17)
O33 Na32 C340 114.9(3)
O33 Na32 C341 142.9(3)
O33 Na32 Na30 93.76(18)
O33 Na32 Na31 48.15(16)
O33 Na32 Na33 47.77(16)
O33 Na32 Na34 90.82(17)
O34 Na32 C340 23.7(2)
O34 Na32 C341 50.8(2)
O34 Na32 O33 95.8(2)
O34 Na32 Na30 91.35(17)
O34 Na32 Na31 114.39(19)
O34 Na32 Na33 48.03(17)
O34 Na32 Na34 32.61(15)
Na30 Na32 Na34 59.46(8)
Na31 Na32 C340 137.4(2)
Na31 Na32 C341 151.7(2)
Na31 Na32 Na30 51.41(9)
Na31 Na32 Na33 77.77(12)
Na31 Na32 Na34 87.23(11)
Na33 Na32 C340 68.9(2)
Na33 Na32 C341 97.6(2)
Na33 Na32 Na30 92.01(11)
Na33 Na32 Na34 50.76(9)
C333 Na33 Na31 77.12(19)
C333 Na33 Na35 119.2(2)
O33 Na33 C333 50.6(2)
O33 Na33 O34 96.2(2)
O33 Na33 O35 118.6(2)
O33 Na33 Na31 32.87(15)
O33 Na33 Na32 48.21(17)
O33 Na33 Na34 115.00(19)
O33 Na33 Na35 89.37(17)
O34 Na33 C333 131.1(3)
O34 Na33 O35 96.3(2)
O34 Na33 Na31 91.06(18)
O34 Na33 Na32 48.00(16)
O34 Na33 Na34 48.17(16)
O34 Na33 Na35 90.29(18)
O35 Na33 C333 129.5(3)
O35 Na33 Na31 87.13(17)
O35 Na33 Na32 114.37(19)
O35 Na33 Na34 48.15(16)
O35 Na33 Na35 30.90(15)
Na31 Na33 Na35 56.85(8)
Na32 Na33 C333 91.9(2)
Na32 Na33 Na31 50.91(9)
Na32 Na33 Na35 87.93(11)
Na34 Na33 C333 164.6(2)
Na34 Na33 Na31 87.52(11)
Na34 Na33 Na32 78.18(12)
Na34 Na33 Na35 49.53(9)
C340 Na34 C361 120.5(3)
C340 Na34 Na30 105.2(2)
C340 Na34 Na32 52.87(19)
C343 Na34 C340 29.7(3)
C343 Na34 C361 98.9(3)
C343 Na34 Na30 124.7(3)
C343 Na34 Na32 82.0(2)
C343 Na34 Na33 92.5(2)
C343 Na34 Na35 171.5(2)
C361 Na34 Na30 80.35(19)
C361 Na34 Na32 130.0(2)
O34 Na34 C340 25.1(2)
O34 Na34 C343 54.2(2)
O34 Na34 C361 140.4(3)
O34 Na34 Na30 92.17(17)
O34 Na34 Na32 32.64(15)
O34 Na34 Na33 48.25(17)
O34 Na34 Na35 117.32(19)
O35 Na34 C340 116.5(3)
O35 Na34 C343 129.0(3)
O35 Na34 C361 122.3(3)
O35 Na34 O34 96.7(2)
O35 Na34 Na30 93.06(18)
O35 Na34 Na32 91.24(17)
O35 Na34 Na33 48.45(16)
O35 Na34 Na35 48.49(16)
O36 Na34 C340 130.0(3)
O36 Na34 C343 133.8(3)
O36 Na34 C361 50.9(2)
O36 Na34 O34 124.0(2)
O36 Na34 O35 96.9(2)
O36 Na34 Na30 33.08(15)
O36 Na34 Na32 93.10(18)
O36 Na34 Na33 119.7(2)
O36 Na34 Na35 48.55(17)
Na30 Na34 Na32 60.25(8)
Na33 Na34 C340 70.03(19)
Na33 Na34 C361 168.6(2)
Na33 Na34 Na30 92.81(11)
Na33 Na34 Na32 51.06(9)
Na35 Na34 C340 141.8(2)
Na35 Na34 C361 88.1(2)
Na35 Na34 Na30 51.49(9)
Na35 Na34 Na32 89.79(11)
Na35 Na34 Na33 80.53(12)
C310 Na35 Na31 54.58(19)
C310 Na35 Na33 111.3(2)
C313 Na35 C310 28.9(3)
C313 Na35 C350 117.9(3)
C313 Na35 Na30 93.2(2)
C313 Na35 Na31 80.4(2)
C313 Na35 Na33 126.5(3)
C313 Na35 Na34 169.8(2)
C350 Na35 C310 132.6(3)
C350 Na35 Na31 106.6(2)
C350 Na35 Na33 52.65(18)
C353 Na35 C310 125.1(3)
C353 Na35 C313 99.9(3)
C353 Na35 C350 29.3(2)
C353 Na35 Na30 166.9(2)
C353 Na35 Na31 129.0(2)
C353 Na35 Na33 81.73(19)
C353 Na35 Na34 89.2(2)
O31 Na35 C310 23.4(2)
O31 Na35 C313 52.3(3)
O31 Na35 C350 135.7(3)
O31 Na35 C353 142.7(3)
O31 Na35 O35 125.5(2)
O31 Na35 O36 95.9(2)
O31 Na35 Na30 48.33(17)
O31 Na35 Na31 35.47(16)
O31 Na35 Na33 95.68(18)
O31 Na35 Na34 117.5(2)
O35 Na35 C310 135.5(3)
O35 Na35 C313 135.1(3)
O35 Na35 C350 24.8(2)
O35 Na35 C353 53.5(2)
O35 Na35 O36 96.3(2)
O35 Na35 Na30 116.2(2)
O35 Na35 Na31 90.69(18)
O35 Na35 Na33 31.07(15)
O35 Na35 Na34 48.50(17)
O36 Na35 C310 111.6(3)
O36 Na35 C313 128.0(3)
O36 Na35 C350 113.1(3)
O36 Na35 C353 121.4(3)
O36 Na35 Na30 47.97(17)
O36 Na35 Na31 94.37(18)
O36 Na35 Na33 91.98(18)
O36 Na35 Na34 48.02(17)
Na30 Na35 C310 67.6(2)
Na30 Na35 C350 141.0(2)
Na30 Na35 Na31 53.21(9)
Na30 Na35 Na33 90.57(11)
Na31 Na35 Na33 60.27(8)
Na34 Na35 C310 140.9(2)
Na34 Na35 C350 68.66(19)
Na34 Na35 Na30 77.72(12)
Na34 Na35 Na31 90.36(11)
Na34 Na35 Na33 49.95(9)
C420 Na41 Na43 50.68(17)
C420 Na41 Na45 101.24(18)
O41 Na41 C420 115.2(2)
O41 Na41 O42 95.4(2)
O41 Na41 Na42 47.86(16)
O41 Na41 Na43 90.39(18)
O41 Na41 Na45 91.70(18)
O41 Na41 Na46 47.82(16)
O42 Na41 C420 24.5(2)
O42 Na41 Na42 47.60(17)
O42 Na41 Na43 31.03(15)
O42 Na41 Na45 87.95(17)
O42 Na41 Na46 113.53(19)
O46 Na41 C420 127.5(3)
O46 Na41 O41 96.0(2)
O46 Na41 O42 120.4(2)
O46 Na41 Na42 115.6(2)
O46 Na41 Na43 90.70(18)
O46 Na41 Na45 33.51(16)
O46 Na41 Na46 48.38(16)
Na42 Na41 C420 69.14(19)
Na42 Na41 Na43 49.76(9)
Na42 Na41 Na45 88.25(11)
Na45 Na41 Na43 57.43(8)
Na46 Na41 C420 137.4(2)
Na46 Na41 Na42 77.43(12)
Na46 Na41 Na43 87.60(11)
Na46 Na41 Na45 51.09(9)
C410 Na42 Na44 104.88(19)
C410 Na42 Na46 51.67(17)
C413 Na42 C410 28.9(2)
C413 Na42 Na44 106.8(2)
C413 Na42 Na46 71.45(18)
O41 Na42 C410 23.5(2)
O41 Na42 C413 51.2(2)
O41 Na42 Na41 47.81(16)
O41 Na42 Na43 116.76(19)
O41 Na42 Na44 91.93(18)
O41 Na42 Na46 32.87(15)
O42 Na42 C410 114.1(2)
O42 Na42 C413 141.1(3)
O42 Na42 O41 95.7(2)
O42 Na42 O43 97.2(2)
O42 Na42 Na41 47.97(16)
O42 Na42 Na43 48.43(17)
O42 Na42 Na44 92.34(18)
O42 Na42 Na46 91.13(18)
O43 Na42 C410 129.7(3)
O43 Na42 C413 117.1(3)
O43 Na42 O41 123.0(2)
O43 Na42 Na41 118.6(2)
O43 Na42 Na43 48.90(17)
O43 Na42 Na44 32.47(15)
O43 Na42 Na46 91.64(17)
Na41 Na42 C410 68.02(18)
Na41 Na42 C413 96.9(2)
Na41 Na42 Na44 91.70(11)
Na41 Na42 Na46 51.24(9)
Na43 Na42 C410 139.9(2)
Na43 Na42 C413 157.1(2)
Na43 Na42 Na41 79.95(12)
Na43 Na42 Na44 51.13(9)
Na43 Na42 Na46 89.57(11)
Na46 Na42 Na44 59.55(8)
C420 Na43 C440 127.0(3)
C420 Na43 Na41 51.92(18)
C420 Na43 Na45 104.22(19)
C423 Na43 C420 29.3(2)
C423 Na43 C440 123.7(3)
C423 Na43 C441 97.3(3)
C423 Na43 Na41 81.22(18)
C423 Na43 Na42 88.4(2)
C423 Na43 Na44 166.6(2)
C423 Na43 Na45 128.5(2)
C440 Na43 Na41 108.66(19)
C440 Na43 Na45 53.62(17)
C441 Na43 C420 110.4(3)
C441 Na43 C440 28.8(2)
C441 Na43 Na41 119.8(2)
C441 Na43 Na42 167.7(2)
C441 Na43 Na44 95.8(2)
C441 Na43 Na45 77.7(2)
O42 Na43 C420 25.6(2)
O42 Na43 C423 53.2(2)
O42 Na43 C440 132.7(3)
O42 Na43 C441 128.8(3)
O42 Na43 O43 95.9(2)
O42 Na43 Na41 31.00(15)
O42 Na43 Na42 47.99(17)
O42 Na43 Na44 115.7(2)
O42 Na43 Na45 90.04(17)
O43 Na43 C420 115.5(3)
O43 Na43 C423 121.6(3)
O43 Na43 C440 113.5(2)
O43 Na43 C441 134.0(3)
O43 Na43 Na41 91.69(18)
O43 Na43 Na42 47.96(17)
O43 Na43 Na44 47.85(16)
O43 Na43 Na45 93.52(18)
O44 Na43 C420 132.2(3)
O44 Na43 C423 142.2(3)
O44 Na43 C440 23.5(2)
O44 Na43 C441 52.2(2)
O44 Na43 O42 124.6(2)
O44 Na43 O43 96.0(2)
O44 Na43 Na41 94.81(18)
O44 Na43 Na42 117.8(2)
O44 Na43 Na44 48.44(17)
O44 Na43 Na45 35.35(16)
Na42 Na43 C420 70.16(19)
Na42 Na43 C440 141.1(2)
Na42 Na43 Na41 50.29(9)
Na42 Na43 Na44 78.20(12)
Na42 Na43 Na45 90.20(11)
Na44 Na43 C420 141.0(2)
Na44 Na43 C440 68.79(19)
Na44 Na43 Na41 90.35(11)
Na44 Na43 Na45 52.85(9)
Na45 Na43 Na41 59.57(8)
O43 Na44 O44 95.4(2)
O43 Na44 Na42 32.34(15)
O43 Na44 Na43 48.54(17)
O43 Na44 Na45 113.2(2)
O43 Na44 Na46 91.95(17)
O44 Na44 Na42 92.02(18)
O44 Na44 Na43 47.15(17)
O44 Na44 Na45 47.68(17)
O44 Na44 Na46 93.49(19)
O45 Na44 O43 123.6(2)
O45 Na44 O44 95.7(2)
O45 Na44 Na42 92.19(18)
O45 Na44 Na43 114.6(2)
O45 Na44 Na45 48.52(17)
O45 Na44 Na46 32.30(16)
Na43 Na44 Na42 50.67(9)
Na43 Na44 Na45 74.50(12)
Na43 Na44 Na46 89.61(11)
Na45 Na44 Na42 87.25(11)
Na45 Na44 Na46 50.85(9)
Na46 Na44 Na42 60.00(8)
C440 Na45 Na41 112.36(19)
C440 Na45 Na43 54.22(18)
C443 Na45 C440 29.1(2)
C443 Na45 C461 104.0(4)
C443 Na45 Na41 124.2(2)
C443 Na45 Na43 79.5(2)
C443 Na45 Na44 95.7(2)
C443 Na45 Na46 171.3(2)
C461 Na45 C440 131.5(4)
C461 Na45 Na41 81.0(3)
C461 Na45 Na43 136.3(3)
O44 Na45 C440 24.3(2)
O44 Na45 C443 53.4(2)
O44 Na45 C461 151.7(4)
O44 Na45 O45 95.0(2)
O44 Na45 Na41 97.75(18)
O44 Na45 Na43 34.88(16)
O44 Na45 Na44 48.23(17)
O44 Na45 Na46 118.1(2)
O45 Na45 C440 112.1(3)
O45 Na45 C443 130.5(3)
O45 Na45 C461 113.2(4)
O45 Na45 Na41 93.66(18)
O45 Na45 Na43 93.94(18)
O45 Na45 Na44 47.34(16)
O45 Na45 Na46 47.51(17)
O46 Na45 C440 138.9(3)
O46 Na45 C443 133.5(3)
O46 Na45 C461 49.7(3)
O46 Na45 O44 130.3(2)
O46 Na45 O45 95.9(2)
O46 Na45 Na41 33.27(15)
O46 Na45 Na43 96.01(17)
O46 Na45 Na44 118.28(19)
O46 Na45 Na46 48.85(17)
Na43 Na45 Na41 63.00(9)
Na44 Na45 C440 69.00(19)
Na44 Na45 C461 159.5(4)
Na44 Na45 Na41 92.63(11)
Na44 Na45 Na43 52.65(10)
Na46 Na45 C440 142.4(2)
Na46 Na45 C461 83.4(4)
Na46 Na45 Na41 51.81(9)
Na46 Na45 Na43 92.03(11)
Na46 Na45 Na44 77.39(12)
C410 Na46 C452 129.4(3)
C410 Na46 Na42 53.01(17)
C410 Na46 Na44 106.87(19)
C412 Na46 C410 29.3(2)
C412 Na46 C452 105.4(3)
C412 Na46 Na41 92.4(2)
C412 Na46 Na42 81.12(19)
C412 Na46 Na44 124.6(2)
C412 Na46 Na45 168.3(2)
C452 Na46 Na42 134.5(2)
C452 Na46 Na44 80.90(19)
O41 Na46 C410 24.6(2)
O41 Na46 C412 53.7(2)
O41 Na46 C452 148.8(3)
O41 Na46 O46 95.2(2)
O41 Na46 Na41 47.88(16)
O41 Na46 Na42 32.94(16)
O41 Na46 Na44 92.90(18)
O41 Na46 Na45 114.60(19)
O45 Na46 C410 133.0(3)
O45 Na46 C412 135.5(3)
O45 Na46 C452 50.6(2)
O45 Na46 O41 124.8(2)
O45 Na46 O46 97.1(2)
O45 Na46 Na41 117.9(2)
O45 Na46 Na42 92.93(18)
O45 Na46 Na44 32.60(15)
O45 Na46 Na45 49.24(17)
O46 Na46 C410 113.3(2)
O46 Na46 C412 127.0(3)
O46 Na46 C452 115.8(3)
O46 Na46 Na41 47.44(16)
O46 Na46 Na42 91.86(17)
O46 Na46 Na44 94.64(18)
O46 Na46 Na45 48.31(16)
Na41 Na46 C410 68.79(18)
Na41 Na46 C452 161.7(2)
Na41 Na46 Na42 51.33(9)
Na41 Na46 Na44 92.43(11)
Na44 Na46 Na42 60.45(8)
Na45 Na46 C410 139.1(2)
Na45 Na46 C452 85.5(2)
Na45 Na46 Na41 77.10(12)
Na45 Na46 Na42 88.11(11)
Na45 Na46 Na44 51.75(9)
C560 Na51 Na53 112.5(2)
C560 Na51 Na55 54.2(2)
C563 Na51 C560 29.0(2)
C563 Na51 Na52 161.4(3)
C563 Na51 Na53 134.0(2)
C563 Na51 Na55 81.4(2)
C563 Na51 Na56 88.3(2)
O51 Na51 C560 104.3(3)
O51 Na51 C563 115.9(3)
O51 Na51 Na52 47.35(17)
O51 Na51 Na53 92.21(19)
O51 Na51 Na55 94.34(19)
O51 Na51 Na56 47.79(17)
O52 Na51 C560 142.1(3)
O52 Na51 C563 148.1(3)
O52 Na51 O51 95.8(2)
O52 Na51 Na52 48.72(17)
O52 Na51 Na53 33.82(16)
O52 Na51 Na55 93.00(18)
O52 Na51 Na56 112.3(2)
O56 Na51 C560 24.4(2)
O56 Na51 C563 53.2(2)
O56 Na51 O51 95.2(3)
O56 Na51 O52 123.7(2)
O56 Na51 Na52 114.5(2)
O56 Na51 Na53 90.72(19)
O56 Na51 Na55 31.09(16)
O56 Na51 Na56 48.21(18)
Na52 Na51 C560 136.7(2)
Na52 Na51 Na53 51.46(10)
Na52 Na51 Na55 91.26(12)
Na52 Na51 Na56 74.01(12)
Na53 Na51 Na55 59.67(9)
Na56 Na51 C560 64.0(2)
Na56 Na51 Na53 85.05(12)
Na56 Na51 Na55 50.50(10)
C531 Na52 C530 29.5(2)
C531 Na52 Na51 166.0(2)
C531 Na52 Na53 89.3(2)
C531 Na52 Na54 79.40(19)
C531 Na52 Na56 123.6(2)
C530 Na52 Na54 49.94(18)
C530 Na52 Na56 99.6(2)
O51 Na52 C531 138.8(3)
O51 Na52 C530 128.5(3)
O51 Na52 O52 96.8(2)
O51 Na52 O53 120.2(3)
O51 Na52 Na51 48.94(18)
O51 Na52 Na53 116.2(2)
O51 Na52 Na54 93.68(18)
O51 Na52 Na56 36.18(16)
O52 Na52 C531 123.6(3)
O52 Na52 C530 115.4(3)
O52 Na52 Na51 48.19(17)
O52 Na52 Na53 48.13(16)
O52 Na52 Na54 90.60(18)
O52 Na52 Na56 93.83(18)
O53 Na52 C531 53.8(2)
O53 Na52 C530 25.5(2)
O53 Na52 O52 96.0(2)
O53 Na52 Na51 113.0(2)
O53 Na52 Na53 47.90(17)
O53 Na52 Na54 28.18(16)
O53 Na52 Na56 84.91(19)
Na51 Na52 C530 138.1(2)
Na51 Na52 Na53 77.12(12)
Na51 Na52 Na54 88.91(11)
Na51 Na52 Na56 53.37(10)
Na53 Na52 C530 69.64(19)
Na53 Na52 Na54 48.35(9)
Na53 Na52 Na56 87.47(12)
Na56 Na52 Na54 57.59(9)
C523 Na53 C540 120.0(3)
C523 Na53 Na51 80.39(19)
C523 Na53 Na55 129.2(2)
C540 Na53 Na51 107.8(2)
C540 Na53 Na55 53.35(19)
C541 Na53 C523 91.5(3)
C541 Na53 C540 28.5(2)
C541 Na53 Na51 107.6(3)
C541 Na53 Na55 71.9(2)
O52 Na53 C523 50.1(2)
O52 Na53 C540 132.3(3)
O52 Na53 C541 116.9(3)
O52 Na53 Na51 33.84(16)
O52 Na53 Na52 48.69(17)
O52 Na53 Na54 122.1(2)
O52 Na53 Na55 94.57(18)
O53 Na53 C523 124.1(3)
O53 Na53 C540 115.2(3)
O53 Na53 C541 142.4(3)
O53 Na53 O52 97.0(2)
O53 Na53 O54 96.4(2)
O53 Na53 Na51 91.26(19)
O53 Na53 Na52 48.33(17)
O53 Na53 Na54 48.58(17)
O53 Na53 Na55 90.73(18)
O54 Na53 C523 139.1(3)
O54 Na53 C540 24.0(2)
O54 Na53 C541 51.1(3)
O54 Na53 O52 126.7(3)
O54 Na53 Na51 94.62(18)
O54 Na53 Na52 120.7(2)
O54 Na53 Na54 47.82(17)
O54 Na53 Na55 33.95(16)
Na51 Na53 Na55 61.23(9)
Na52 Na53 C523 87.6(2)
Na52 Na53 C540 144.5(2)
Na52 Na53 C541 158.9(3)
Na52 Na53 Na51 51.42(10)
Na52 Na53 Na55 92.38(12)
Na54 Na53 C523 170.8(2)
Na54 Na53 C540 68.4(2)
Na54 Na53 C541 96.9(2)
Na54 Na53 Na51 93.68(12)
Na54 Na53 Na52 83.24(12)
Na54 Na53 Na55 51.43(9)
C530 Na54 C552 119.1(3)
C530 Na54 Na52 48.81(17)
C530 Na54 Na56 97.52(19)
C552 Na54 Na52 126.1(3)
C552 Na54 Na56 80.5(2)
O53 Na54 C530 24.5(2)
O53 Na54 C552 135.8(3)
O53 Na54 Na52 28.08(16)
O53 Na54 Na53 47.94(17)
O53 Na54 Na55 112.4(2)
O53 Na54 Na56 83.57(18)
O54 Na54 C530 115.4(2)
O54 Na54 C552 125.4(3)
O54 Na54 O53 96.2(2)
O54 Na54 O55 96.5(3)
O54 Na54 Na52 90.33(19)
O54 Na54 Na53 48.25(17)
O54 Na54 Na55 48.65(17)
O54 Na54 Na56 92.84(19)
O55 Na54 C530 125.6(3)
O55 Na54 C552 50.6(2)
O55 Na54 O53 117.7(3)
O55 Na54 Na52 91.29(18)
O55 Na54 Na53 115.0(2)
O55 Na54 Na55 48.06(18)
O55 Na54 Na56 35.09(16)
Na53 Na54 C530 68.99(18)
Na53 Na54 C552 165.5(2)
Na53 Na54 Na52 48.42(9)
Na53 Na54 Na55 77.50(12)
Na53 Na54 Na56 86.56(12)
Na55 Na54 C530 136.3(2)
Na55 Na54 C552 89.3(2)
Na55 Na54 Na52 87.96(11)
Na55 Na54 Na56 52.27(10)
Na56 Na54 Na52 56.34(9)
C543 Na55 Na51 123.7(3)
C543 Na55 Na53 80.5(2)
C543 Na55 Na54 90.8(3)
C543 Na55 Na56 164.3(3)
O54 Na55 C543 52.3(3)
O54 Na55 Na51 92.08(18)
O54 Na55 Na53 33.52(16)
O54 Na55 Na54 47.49(17)
O54 Na55 Na56 112.0(2)
O55 Na55 C543 126.1(3)
O55 Na55 O54 95.0(2)
O55 Na55 Na51 94.69(18)
O55 Na55 Na53 91.49(18)
O55 Na55 Na54 47.68(17)
O55 Na55 Na56 48.10(17)
O56 Na55 C543 136.8(3)
O56 Na55 O54 123.0(3)
O56 Na55 O55 96.1(3)
O56 Na55 Na51 31.36(16)
O56 Na55 Na53 90.42(18)
O56 Na55 Na54 115.8(2)
O56 Na55 Na56 48.62(18)
Na53 Na55 Na51 59.10(9)
Na54 Na55 Na51 91.84(11)
Na54 Na55 Na53 51.07(9)
Na56 Na55 Na51 50.98(10)
Na56 Na55 Na53 84.94(11)
Na56 Na55 Na54 75.36(12)
C510 Na56 Na52 55.85(18)
C510 Na56 Na54 117.5(2)
C513 Na56 C510 28.8(3)
C513 Na56 C550 120.8(3)
C513 Na56 C551 92.0(3)
C513 Na56 Na51 93.3(2)
C513 Na56 Na52 82.3(2)
C513 Na56 Na54 132.3(3)
C513 Na56 Na55 171.3(3)
C550 Na56 C510 138.8(3)
C550 Na56 Na52 115.8(2)
C550 Na56 Na54 54.46(19)
C551 Na56 C510 112.8(3)
C551 Na56 C550 28.8(3)
C551 Na56 Na52 116.3(4)
C551 Na56 Na54 73.1(3)
O51 Na56 C510 24.5(2)
O51 Na56 C513 53.3(3)
O51 Na56 C550 144.9(3)
O51 Na56 C551 128.6(4)
O51 Na56 O56 95.0(3)
O51 Na56 Na51 48.32(18)
O51 Na56 Na52 35.50(16)
O51 Na56 Na54 101.47(19)
O51 Na56 Na55 120.8(2)
O55 Na56 C510 145.6(3)
O55 Na56 C513 140.5(3)
O55 Na56 C550 23.8(2)
O55 Na56 C551 51.0(3)
O55 Na56 O51 135.8(3)
O55 Na56 O56 94.8(3)
O55 Na56 Na51 120.0(2)
O55 Na56 Na52 100.76(19)
O55 Na56 Na54 34.85(16)
O55 Na56 Na55 48.11(18)
O56 Na56 C510 110.5(3)
O56 Na56 C513 124.4(3)
O56 Na56 C550 110.4(3)
O56 Na56 C551 135.9(4)
O56 Na56 Na51 47.46(17)
O56 Na56 Na52 94.52(19)
O56 Na56 Na54 94.01(19)
O56 Na56 Na55 47.36(18)
Na51 Na56 C510 68.5(2)
Na51 Na56 C550 143.7(2)
Na51 Na56 C551 166.7(4)
Na51 Na56 Na52 52.62(10)
Na51 Na56 Na54 94.36(12)
Na52 Na56 Na54 66.07(10)
Na55 Na56 C510 145.1(2)
Na55 Na56 C550 67.8(2)
Na55 Na56 C551 96.6(3)
Na55 Na56 Na51 78.52(12)
Na55 Na56 Na52 94.95(12)
Na55 Na56 Na54 52.38(10)

loop_
_geom_bond_atom_site_label_1
_geom_bond_atom_site_label_2
_geom_bond_distance
C110 C111 1.513(12)
C110 C112 1.544(12)
C110 C113 1.509(12)
C110 O11 1.412(10)
C110 Na16 3.127(9)
C112 Na16 2.965(10)
C113 Na12 3.063(10)
C120 C121 1.519(13)
C120 C122 1.528(13)
C120 C123 1.530(13)
C120 O12 1.395(10)
C123 Na13 3.076(11)
C130 C131 1.508(14)
C130 C132 1.523(15)
C130 C133 1.486(14)
C130 O13 1.397(10)
C130 Na12 3.118(10)
C131 Na12 2.951(11)
C140 C141 1.554(13)
C140 C142 1.513(13)
C140 C143 1.514(12)
C140 O14 1.390(11)
C140 Na13 3.062(10)
C140 Na15 3.126(10)
C141 Na13 2.857(11)
C142 Na15 3.072(11)
C150 C151 1.531(15)
C150 C152 1.453(15)
C150 C153 1.514(13)
C150 O15 1.403(10)
C150 Na16 3.069(9)
C153 Na16 2.931(11)
C160 C161 1.484(14)
C160 C162 1.462(14)
C160 C163 1.482(14)
C160 O16 1.409(10)
C162 Na11 3.024(12)
C210 C211 1.528(14)
C210 C212 1.502(14)
C210 C213 1.519(15)
C210 O21 1.403(11)
C212 Na22 3.026(12)
C213 Na26 2.930(13)
C220 C221 1.543(13)
C220 C222 1.551(14)
C220 C223 1.526(13)
C220 O22 1.379(10)
C222 Na21 3.095(12)
C230 C231 1.513(12)
C230 C232 1.533(13)
C230 C233 1.534(12)
C230 O23 1.384(10)
C230 Na22 3.037(10)
C230 Na24 3.065(9)
C231 Na22 2.911(10)
C240 C241 1.521(12)
C240 C242 1.530(13)
C240 C243 1.509(12)
C240 O24 1.399(10)
C240 Na25 3.073(9)
C241 Na23 3.119(11)
C243 Na25 2.894(10)
C250 C251 1.540(13)
C250 C252 1.497(13)
C250 C253 1.531(13)
C250 O25 1.395(10)
C250 Na26 3.118(9)
C260 C261 1.535(13)
C260 C262 1.531(14)
C260 C263 1.506(14)
C260 O26 1.407(11)
C261 Na25 2.967(11)
C310 C311 1.521(14)
C310 C312 1.522(14)
C310 C313 1.527(13)
C310 O31 1.378(10)
C310 Na35 3.106(10)
C312 Na31 3.044(12)
C313 Na35 2.986(11)
C320 C321 1.587(14)
C320 C322 1.460(14)
C320 C323 1.495(13)
C320 O32 1.406(10)
C320 Na30 3.124(9)
C330 C331 1.524(13)
C330 C332 1.521(12)
C330 C333 1.512(12)
C330 O33 1.379(10)
C330 Na31 3.070(9)
C331 Na31 2.910(10)
C333 Na33 3.049(10)
C340 C341 1.533(13)
C340 C342 1.530(12)
C340 C343 1.528(13)
C340 O34 1.390(10)
C340 Na32 3.120(10)
C340 Na34 3.049(9)
C341 Na32 3.048(11)
C343 Na34 2.869(11)
C350 C351 1.539(14)
C350 C352 1.541(13)
C350 C353 1.518(12)
C350 O35 1.390(10)
C350 Na35 3.064(9)
C353 Na35 2.925(9)
C360 C361 1.526(12)
C360 C362 1.527(12)
C360 C363 1.516(12)
C360 O36 1.414(10)
C361 Na34 3.079(10)
C410 C411 1.546(12)
C410 C412 1.516(12)
C410 C413 1.541(12)
C410 O41 1.386(10)
C410 Na42 3.123(9)
C410 Na46 3.067(9)
C412 Na46 2.894(10)
C413 Na42 3.037(10)
C420 C421 1.530(12)
C420 C422 1.523(12)
C420 C423 1.530(12)
C420 O42 1.421(10)
C420 Na41 3.124(9)
C420 Na43 3.070(9)
C423 Na43 2.967(10)
C430 C431 1.513(13)
C430 C432 1.540(13)
C430 C433 1.520(12)
C430 O43 1.379(10)
C440 C441 1.527(13)
C440 C442 1.543(13)
C440 C443 1.526(13)
C440 O44 1.397(10)
C440 Na43 3.122(9)
C440 Na45 3.099(9)
C441 Na43 3.000(11)
C443 Na45 2.930(10)
C450 C451 1.527(13)
C450 C452 1.530(12)
C450 C453 1.518(12)
C450 O45 1.389(10)
C452 Na46 3.075(10)
C460 C461 1.465(15)
C460 C462 1.479(15)
C460 C463 1.525(17)
C460 O46 1.384(10)
C461 Na45 3.079(15)
C511 C510 1.539(14)
C510 C512 1.519(13)
C510 C513 1.511(13)
C510 O51 1.415(11)
C510 Na56 3.115(10)
C513 Na56 2.900(11)
C521 C520 1.520(12)
C520 C522 1.525(12)
C520 C523 1.532(12)
C520 O52 1.397(10)
C523 Na53 3.109(10)
C531 C530 1.516(12)
C531 Na52 2.904(10)
C530 C532 1.545(12)
C530 C533 1.530(12)
C530 O53 1.392(10)
C530 Na52 3.035(9)
C530 Na54 3.087(9)
C540 C541 1.518(13)
C540 C542 1.526(13)
C540 C543 1.528(13)
C540 O54 1.405(10)
C540 Na53 3.120(10)
C541 Na53 3.032(11)
C543 Na55 2.965(12)
C550 C551 1.526(15)
C550 C552 1.531(13)
C550 C553 1.518(14)
C550 O55 1.372(11)
C550 Na56 3.090(10)
C551 Na56 3.041(13)
C552 Na54 3.088(11)
C560 C561 1.539(13)
C560 C562 1.519(13)
C560 C563 1.525(13)
C560 O56 1.408(10)
C560 Na51 3.105(9)
C563 Na51 2.952(10)
O11 Na11 2.261(7)
O11 Na12 2.243(6)
O11 Na16 2.244(6)
O12 Na11 2.248(6)
O12 Na12 2.282(6)
O12 Na13 2.249(6)
O13 Na12 2.242(6)
O13 Na13 2.239(6)
O13 Na14 2.266(6)
O14 Na13 2.257(6)
O14 Na14 2.255(7)
O14 Na15 2.265(6)
O15 Na14 2.250(6)
O15 Na15 2.264(6)
O15 Na16 2.251(6)
O16 Na11 2.227(6)
O16 Na15 2.238(6)
O16 Na16 2.256(7)
O21 Na21 2.274(7)
O21 Na22 2.233(7)
O21 Na26 2.269(7)
O22 Na21 2.262(7)
O22 Na22 2.253(7)
O22 Na23 2.265(7)
O23 Na22 2.254(7)
O23 Na23 2.261(7)
O23 Na24 2.272(6)
O24 Na23 2.274(7)
O24 Na24 2.237(7)
O24 Na25 2.261(6)
O25 Na24 2.247(6)
O25 Na25 2.243(7)
O25 Na26 2.261(7)
O26 Na21 2.238(7)
O26 Na25 2.249(7)
O26 Na26 2.273(7)
O31 Na30 2.264(7)
O31 Na31 2.236(6)
O31 Na35 2.234(6)
O32 Na30 2.252(6)
O32 Na31 2.258(7)
O32 Na32 2.244(6)
O33 Na31 2.250(6)
O33 Na32 2.262(6)
O33 Na33 2.246(6)
O34 Na32 2.255(6)
O34 Na33 2.256(7)
O34 Na34 2.253(6)
O35 Na33 2.263(6)
O35 Na34 2.253(6)
O35 Na35 2.253(6)
O36 Na30 2.252(6)
O36 Na34 2.234(6)
O36 Na35 2.253(6)
O41 Na41 2.253(6)
O41 Na42 2.255(6)
O41 Na46 2.250(6)
O42 Na41 2.258(6)
O42 Na42 2.245(6)
O42 Na43 2.261(6)
O43 Na42 2.246(6)
O43 Na43 2.279(7)
O43 Na44 2.254(6)
O44 Na43 2.226(6)
O44 Na44 2.272(7)
O44 Na45 2.252(6)
O45 Na44 2.240(6)
O45 Na45 2.282(6)
O45 Na46 2.222(6)
O46 Na41 2.238(6)
O46 Na45 2.252(6)
O46 Na46 2.271(6)
O51 Na51 2.276(7)
O51 Na52 2.220(6)
O51 Na56 2.257(6)
O52 Na51 2.253(6)
O52 Na52 2.271(6)
O52 Na53 2.252(6)
O53 Na52 2.256(6)
O53 Na53 2.241(6)
O53 Na54 2.264(6)
O54 Na53 2.250(6)
O54 Na54 2.235(7)
O54 Na55 2.276(6)
O55 Na54 2.240(6)
O55 Na55 2.253(7)
O55 Na56 2.253(7)
O56 Na51 2.244(7)
O56 Na55 2.226(7)
O56 Na56 2.270(7)
Na11 Na12 3.033(5)
Na11 Na13 3.768(5)
Na11 Na15 3.775(5)
Na11 Na16 3.024(5)
Na12 Na13 2.992(5)
Na12 Na14 3.837(4)
Na12 Na16 3.657(5)
Na13 Na14 3.013(5)
Na13 Na15 3.796(5)
Na14 Na15 3.029(4)
Na14 Na16 3.790(5)
Na15 Na16 2.995(5)
Na21 Na22 3.011(5)
Na21 Na23 3.769(5)
Na21 Na25 3.890(5)
Na21 Na26 3.026(5)
Na22 Na23 3.002(5)
Na22 Na24 3.979(5)
Na22 Na26 3.650(6)
Na23 Na24 3.030(5)
Na23 Na25 3.762(5)
Na24 Na25 2.965(5)
Na24 Na26 3.741(5)
Na25 Na26 2.989(5)
Na30 Na31 3.033(5)
Na30 Na32 3.795(5)
Na30 Na34 3.765(5)
Na30 Na35 3.015(4)
Na31 Na32 3.000(5)
Na31 Na33 3.777(5)
Na31 Na35 3.642(5)
Na32 Na33 3.017(4)
Na32 Na34 3.797(5)
Na33 Na34 3.004(4)
Na33 Na35 3.871(5)
Na34 Na35 2.986(5)
Na41 Na42 3.026(4)
Na41 Na43 3.873(5)
Na41 Na45 3.748(5)
Na41 Na46 3.022(4)
Na42 Na43 3.003(5)
Na42 Na44 3.799(5)
Na42 Na46 3.782(5)
Na43 Na44 3.022(5)
Na43 Na45 3.663(5)
Na44 Na45 3.030(5)
Na44 Na46 3.765(5)
Na45 Na46 2.992(5)
Na51 Na52 3.000(5)
Na51 Na53 3.742(5)
Na51 Na55 3.822(5)
Na51 Na56 3.030(5)
Na52 Na53 3.002(5)
Na52 Na54 3.986(5)
Na52 Na56 3.630(5)
Na53 Na54 2.999(5)
Na53 Na55 3.764(5)
Na54 Na55 3.014(5)
Na54 Na56 3.682(5)
Na55 Na56 3.009(5)

loop_
_geom_torsion_atom_site_label_1
_geom_torsion_atom_site_label_2
_geom_torsion_atom_site_label_3
_geom_torsion_atom_site_label_4
_geom_torsion
C111 C110 C112 Na16 -120.9(7)
C111 C110 C113 Na12 112.4(7)
C111 C110 O11 Na11 7.9(11)
C111 C110 O11 Na12 -108.0(7)
C111 C110 O11 Na16 120.2(7)
C112 C110 C113 Na12 -129.9(6)
C112 C110 O11 Na11 -109.7(8)
C112 C110 O11 Na12 134.4(6)
C112 C110 O11 Na16 2.7(8)
C113 C110 C112 Na16 119.6(7)
C113 C110 O11 Na11 129.4(8)
C113 C110 O11 Na12 13.4(9)
C113 C110 O11 Na16 -118.3(7)
C121 C120 C123 Na13 115.1(7)
C121 C120 O12 Na11 34.3(9)
C121 C120 O12 Na12 142.0(6)
C121 C120 O12 Na13 -110.9(7)
C122 C120 C123 Na13 -126.6(7)
C122 C120 O12 Na11 -85.0(8)
C122 C120 O12 Na12 22.7(10)
C122 C120 O12 Na13 129.8(7)
C123 C120 O12 Na11 153.8(7)
C123 C120 O12 Na12 -98.6(9)
C123 C120 O12 Na13 8.5(10)
C131 C130 O13 Na12 10.9(10)
C131 C130 O13 Na13 -98.4(10)
C131 C130 O13 Na14 152.8(7)
C132 C130 C131 Na12 -126.1(8)
C132 C130 O13 Na12 128.8(8)
C132 C130 O13 Na13 19.5(12)
C132 C130 O13 Na14 -89.4(8)
C133 C130 C131 Na12 114.3(8)
C133 C130 O13 Na12 -109.1(9)
C133 C130 O13 Na13 141.6(8)
C133 C130 O13 Na14 32.7(10)
C141 C140 C142 Na15 138.4(7)
C141 C140 O14 Na13 -14.0(9)
C141 C140 O14 Na14 96.3(10)
C141 C140 O14 Na15 -147.0(7)
C142 C140 C141 Na13 -111.8(7)
C142 C140 O14 Na13 107.2(8)
C142 C140 O14 Na14 -142.5(8)
C142 C140 O14 Na15 -25.8(9)
C143 C140 C141 Na13 129.7(7)
C143 C140 C142 Na15 -104.1(7)
C143 C140 O14 Na13 -131.9(6)
C143 C140 O14 Na14 -21.7(13)
C143 C140 O14 Na15 95.1(7)
C151 C150 C153 Na16 -103.7(8)
C151 C150 O15 Na14 -42.9(11)
C151 C150 O15 Na15 -159.8(9)
C151 C150 O15 Na16 94.2(9)
C152 C150 C153 Na16 137.4(10)
C152 C150 O15 Na14 82.5(12)
C152 C150 O15 Na15 -34.4(15)
C152 C150 O15 Na16 -140.4(10)
C153 C150 O15 Na14 -156.3(7)
C153 C150 O15 Na15 86.8(11)
C153 C150 O15 Na16 -19.2(10)
C161 C160 C162 Na11 128.6(8)
C161 C160 O16 Na11 -129.3(9)
C161 C160 O16 Na15 24.1(12)
C161 C160 O16 Na16 128.3(10)
C162 C160 O16 Na11 -9.7(11)
C162 C160 O16 Na15 143.7(9)
C162 C160 O16 Na16 -112.2(9)
C163 C160 C162 Na11 -114.1(8)
C163 C160 O16 Na11 110.5(10)
C163 C160 O16 Na15 -96.1(11)
C163 C160 O16 Na16 8.0(12)
C211 C210 C212 Na22 -123.2(8)
C211 C210 C213 Na26 111.4(8)
C211 C210 O21 Na21 5.6(13)
C211 C210 O21 Na22 123.5(8)
C211 C210 O21 Na26 -106.6(8)
C212 C210 C213 Na26 -129.8(8)
C212 C210 O21 Na21 -113.3(10)
C212 C210 O21 Na22 4.5(10)
C212 C210 O21 Na26 134.4(7)
C213 C210 C212 Na22 118.3(9)
C213 C210 O21 Na21 123.2(10)
C213 C210 O21 Na22 -118.9(9)
C213 C210 O21 Na26 11.0(11)
C221 C220 C222 Na21 -107.2(7)
C221 C220 O22 Na21 98.9(8)
C221 C220 O22 Na22 -4.1(11)
C221 C220 O22 Na23 -111.1(8)
C222 C220 O22 Na21 -22.2(10)
C222 C220 O22 Na22 -125.2(7)
C222 C220 O22 Na23 127.7(7)
C223 C220 C222 Na21 135.6(7)
C223 C220 O22 Na21 -142.0(7)
C223 C220 O22 Na22 115.1(8)
C223 C220 O22 Na23 8.0(10)
C231 C230 O23 Na22 -25.0(8)
C231 C230 O23 Na23 83.2(11)
C231 C230 O23 Na24 -166.3(6)
C232 C230 C231 Na22 138.9(7)
C232 C230 O23 Na22 -144.6(6)
C232 C230 O23 Na23 -36.4(13)
C232 C230 O23 Na24 74.1(8)
C233 C230 C231 Na22 -103.4(7)
C233 C230 O23 Na22 95.2(7)
C233 C230 O23 Na23 -156.6(7)
C233 C230 O23 Na24 -46.2(8)
C241 C240 C243 Na25 -110.7(7)
C241 C240 O24 Na23 -24.9(9)
C241 C240 O24 Na24 -145.3(7)
C241 C240 O24 Na25 108.5(7)
C242 C240 C241 Na23 -102.7(7)
C242 C240 C243 Na25 130.2(7)
C242 C240 O24 Na23 93.0(7)
C242 C240 O24 Na24 -27.5(12)
C242 C240 O24 Na25 -133.6(6)
C243 C240 C241 Na23 138.0(7)
C243 C240 O24 Na23 -147.3(6)
C243 C240 O24 Na24 92.3(10)
C243 C240 O24 Na25 -13.9(9)
C251 C250 O25 Na24 -24.5(10)
C251 C250 O25 Na25 89.0(9)
C251 C250 O25 Na26 -163.9(6)
C252 C250 O25 Na24 -145.5(6)
C252 C250 O25 Na25 -32.0(11)
C252 C250 O25 Na26 75.1(8)
C253 C250 O25 Na24 93.3(8)
C253 C250 O25 Na25 -153.1(6)
C253 C250 O25 Na26 -46.1(9)
C261 C260 O26 Na21 162.5(7)
C261 C260 O26 Na25 9.3(10)
C261 C260 O26 Na26 -92.1(9)
C262 C260 C261 Na25 -125.9(7)
C262 C260 O26 Na21 -79.9(9)
C262 C260 O26 Na25 126.8(7)
C262 C260 O26 Na26 25.4(11)
C263 C260 C261 Na25 114.6(8)
C263 C260 O26 Na21 41.8(10)
C263 C260 O26 Na25 -111.4(7)
C263 C260 O26 Na26 147.2(7)
C311 C310 C312 Na31 114.9(8)
C311 C310 C313 Na35 -119.0(8)
C311 C310 O31 Na30 4.6(12)
C311 C310 O31 Na31 -110.4(8)
C311 C310 O31 Na35 116.7(8)
C312 C310 C313 Na35 125.1(8)
C312 C310 O31 Na30 122.8(9)
C312 C310 O31 Na31 7.8(11)
C312 C310 O31 Na35 -125.1(8)
C313 C310 C312 Na31 -129.3(8)
C313 C310 O31 Na30 -113.3(9)
C313 C310 O31 Na31 131.7(7)
C313 C310 O31 Na35 -1.3(10)
C321 C320 O32 Na30 -65.5(8)
C321 C320 O32 Na31 38.6(10)
C321 C320 O32 Na32 147.2(6)
C322 C320 O32 Na30 54.2(11)
C322 C320 O32 Na31 158.3(9)
C322 C320 O32 Na32 -93.1(10)
C323 C320 O32 Na30 -179.1(7)
C323 C320 O32 Na31 -75.0(10)
C323 C320 O32 Na32 33.6(10)
C331 C330 C333 Na33 -122.2(7)
C331 C330 O33 Na31 -16.7(9)
C331 C330 O33 Na32 -122.9(8)
C331 C330 O33 Na33 122.2(7)
C332 C330 C331 Na31 -110.3(7)
C332 C330 C333 Na33 121.0(6)
C332 C330 O33 Na31 103.3(7)
C332 C330 O33 Na32 -2.9(11)
C332 C330 O33 Na33 -117.8(7)
C333 C330 C331 Na31 133.4(6)
C333 C330 O33 Na31 -137.4(6)
C333 C330 O33 Na32 116.3(8)
C333 C330 O33 Na33 1.4(9)
C341 C340 C343 Na34 109.0(7)
C341 C340 O34 Na32 28.1(9)
C341 C340 O34 Na33 145.3(7)
C341 C340 O34 Na34 -105.4(7)
C342 C340 C341 Na32 101.9(6)
C342 C340 C343 Na34 -133.2(7)
C342 C340 O34 Na32 -90.7(8)
C342 C340 O34 Na33 26.5(13)
C342 C340 O34 Na34 135.8(6)
C343 C340 C341 Na32 -140.4(7)
C343 C340 O34 Na32 149.9(7)
C343 C340 O34 Na33 -92.9(10)
C343 C340 O34 Na34 16.3(9)
C351 C350 C353 Na35 -107.8(7)
C351 C350 O35 Na33 -39.2(9)
C351 C350 O35 Na34 -152.0(7)
C351 C350 O35 Na35 103.1(7)
C352 C350 C353 Na35 135.2(8)
C352 C350 O35 Na33 79.5(8)
C352 C350 O35 Na34 -33.2(11)
C352 C350 O35 Na35 -138.2(7)
C353 C350 O35 Na33 -158.8(6)
C353 C350 O35 Na34 88.4(9)
C353 C350 O35 Na35 -16.5(9)
C361 C360 O36 Na30 -147.0(6)
C361 C360 O36 Na34 0.2(9)
C361 C360 O36 Na35 106.8(7)
C362 C360 C361 Na34 -120.6(6)
C362 C360 O36 Na30 -27.4(9)
C362 C360 O36 Na34 119.8(6)
C362 C360 O36 Na35 -133.6(6)
C363 C360 C361 Na34 120.3(7)
C363 C360 O36 Na30 92.9(7)
C363 C360 O36 Na34 -120.0(6)
C363 C360 O36 Na35 -13.4(9)
C411 C410 C412 Na46 -128.7(6)
C411 C410 C413 Na42 104.6(6)
C411 C410 O41 Na41 19.9(11)
C411 C410 O41 Na42 -95.3(7)
C411 C410 O41 Na46 130.1(6)
C412 C410 C413 Na42 -137.8(6)
C412 C410 O41 Na41 -100.2(9)
C412 C410 O41 Na42 144.6(6)
C412 C410 O41 Na46 10.0(8)
C413 C410 C412 Na46 113.6(6)
C413 C410 O41 Na41 139.3(7)
C413 C410 O41 Na42 24.1(8)
C413 C410 O41 Na46 -110.4(6)
C421 C420 C423 Na43 100.0(6)
C421 C420 O42 Na41 45.4(8)
C421 C420 O42 Na42 160.8(6)
C421 C420 O42 Na43 -90.9(7)
C422 C420 C423 Na43 -140.7(7)
C422 C420 O42 Na41 -74.4(7)
C422 C420 O42 Na42 40.9(12)
C422 C420 O42 Na43 149.2(6)
C423 C420 O42 Na41 164.3(6)
C423 C420 O42 Na42 -80.4(10)
C423 C420 O42 Na43 27.9(8)
C431 C430 O43 Na42 9.5(10)
C431 C430 O43 Na43 -95.9(9)
C431 C430 O43 Na44 161.3(7)
C432 C430 O43 Na42 129.4(6)
C432 C430 O43 Na43 23.9(10)
C432 C430 O43 Na44 -78.9(8)
C433 C430 O43 Na42 -111.3(7)
C433 C430 O43 Na43 143.2(6)
C433 C430 O43 Na44 40.4(9)
C441 C440 C443 Na45 124.3(7)
C441 C440 O44 Na43 5.6(9)
C441 C440 O44 Na44 123.1(8)
C441 C440 O44 Na45 -124.8(7)
C442 C440 C441 Na43 116.1(7)
C442 C440 C443 Na45 -116.6(7)
C442 C440 O44 Na43 -114.8(7)
C442 C440 O44 Na44 2.8(12)
C442 C440 O44 Na45 114.9(7)
C443 C440 C441 Na43 -126.0(7)
C443 C440 O44 Na43 127.2(7)
C443 C440 O44 Na44 -115.2(9)
C443 C440 O44 Na45 -3.1(9)
C451 C450 C452 Na46 -116.9(6)
C451 C450 O45 Na44 -37.1(9)
C451 C450 O45 Na45 -141.4(6)
C451 C450 O45 Na46 113.7(7)
C452 C450 O45 Na44 -155.9(6)
C452 C450 O45 Na45 99.9(8)
C452 C450 O45 Na46 -5.0(9)
C453 C450 C452 Na46 124.6(7)
C453 C450 O45 Na44 84.2(8)
C453 C450 O45 Na45 -20.0(10)
C453 C450 O45 Na46 -124.9(7)
C461 C460 O46 Na41 -160.0(10)
C461 C460 O46 Na45 -13.4(13)
C461 C460 O46 Na46 90.8(12)
C462 C460 C461 Na45 -116.1(9)
C462 C460 O46 Na41 -37.1(11)
C462 C460 O46 Na45 109.5(9)
C462 C460 O46 Na46 -146.3(8)
C463 C460 C461 Na45 127.2(9)
C463 C460 O46 Na41 81.5(12)
C463 C460 O46 Na45 -131.9(11)
C463 C460 O46 Na46 -27.7(14)
C511 C510 C513 Na56 -121.2(8)
C511 C510 O51 Na51 11.2(11)
C511 C510 O51 Na52 -107.6(8)
C511 C510 O51 Na56 120.1(7)
C512 C510 C513 Na56 120.3(8)
C512 C510 O51 Na51 130.7(8)
C512 C510 O51 Na52 11.8(10)
C512 C510 O51 Na56 -120.4(8)
C513 C510 O51 Na51 -107.2(9)
C513 C510 O51 Na52 133.9(7)
C513 C510 O51 Na56 1.7(9)
C521 C520 C523 Na53 118.5(6)
C521 C520 O52 Na51 28.5(9)
C521 C520 O52 Na52 134.7(7)
C521 C520 O52 Na53 -116.0(7)
C522 C520 C523 Na53 -121.9(7)
C522 C520 O52 Na51 -92.4(7)
C522 C520 O52 Na52 13.7(10)
C522 C520 O52 Na53 123.1(7)
C523 C520 O52 Na51 148.8(6)
C523 C520 O52 Na52 -105.0(8)
C523 C520 O52 Na53 4.4(9)
C531 C530 O53 Na52 23.3(8)
C531 C530 O53 Na53 -83.4(10)
C531 C530 O53 Na54 166.5(6)
C532 C530 O53 Na52 142.5(6)
C532 C530 O53 Na53 35.8(12)
C532 C530 O53 Na54 -74.3(7)
C533 C530 O53 Na52 -97.2(7)
C533 C530 O53 Na53 156.2(6)
C533 C530 O53 Na54 46.1(8)
C541 C540 C543 Na55 110.8(7)
C541 C540 O54 Na53 26.8(9)
C541 C540 O54 Na54 140.0(8)
C541 C540 O54 Na55 -106.9(8)
C542 C540 C541 Na53 103.3(7)
C542 C540 C543 Na55 -129.4(7)
C542 C540 O54 Na53 -94.0(8)
C542 C540 O54 Na54 19.3(13)
C542 C540 O54 Na55 132.3(7)
C543 C540 C541 Na53 -137.0(7)
C543 C540 O54 Na53 145.5(7)
C543 C540 O54 Na54 -101.3(10)
C543 C540 O54 Na55 11.8(10)
C551 C550 C552 Na54 112.3(8)
C551 C550 O55 Na54 -104.9(10)
C551 C550 O55 Na55 138.4(10)
C551 C550 O55 Na56 28.5(11)
C552 C550 C551 Na56 -140.3(7)
C552 C550 O55 Na54 12.8(10)
C552 C550 O55 Na55 -103.9(10)
C552 C550 O55 Na56 146.2(7)
C553 C550 C551 Na56 103.3(8)
C553 C550 C552 Na54 -132.2(9)
C553 C550 O55 Na54 135.1(8)
C553 C550 O55 Na55 18.4(14)
C553 C550 O55 Na56 -91.5(9)
C561 C560 C563 Na51 126.1(7)
C561 C560 O56 Na51 -127.0(7)
C561 C560 O56 Na55 28.1(10)
C561 C560 O56 Na56 133.7(7)
C562 C560 C563 Na51 -115.4(7)
C562 C560 O56 Na51 112.9(8)
C562 C560 O56 Na55 -92.0(9)
C562 C560 O56 Na56 13.6(11)
C563 C560 O56 Na51 -8.2(10)
C563 C560 O56 Na55 146.8(7)
C563 C560 O56 Na56 -107.6(8)
O11 C110 C112 Na16 -1.8(6)
O11 C110 C113 Na12 -8.8(6)
O12 C120 C123 Na13 -5.5(6)
O13 C130 C131 Na12 -7.5(7)
O14 C140 C141 Na13 10.3(7)
O14 C140 C142 Na15 17.2(6)
O15 C150 C153 Na16 13.7(7)
O16 C160 C162 Na11 6.4(7)
O21 C210 C212 Na22 -3.0(7)
O21 C210 C213 Na26 -7.7(8)
O22 C220 C222 Na21 14.5(7)
O23 C230 C231 Na22 18.1(6)
O24 C240 C241 Na23 15.9(6)
O24 C240 C243 Na25 10.1(6)
O26 C260 C261 Na25 -6.4(7)
O31 C310 C312 Na31 -5.2(7)
O31 C310 C313 Na35 0.9(7)
O33 C330 C331 Na31 11.9(7)
O33 C330 C333 Na33 -0.9(6)
O34 C340 C341 Na32 -18.7(6)
O34 C340 C343 Na34 -12.0(7)
O35 C350 C353 Na35 11.9(6)
O36 C360 C361 Na34 -0.1(6)
O41 C410 C412 Na46 -7.2(6)
O41 C410 C413 Na42 -16.1(5)
O42 C420 C423 Na43 -19.8(6)
O44 C440 C441 Na43 -3.7(6)
O44 C440 C443 Na45 2.2(6)
O45 C450 C452 Na46 3.2(6)
O46 C460 C461 Na45 8.8(8)
O51 C510 C513 Na56 -1.2(7)
O52 C520 C523 Na53 -2.8(6)
O54 C540 C541 Na53 -18.0(6)
O54 C540 C543 Na55 -8.2(7)
O55 C550 C551 Na56 -19.2(8)
O55 C550 C552 Na54 -8.3(7)
O56 C560 C563 Na51 5.7(7)
Na12 C130 O13 Na13 -109.3(8)
Na12 C130 O13 Na14 141.9(6)
Na13 C140 C142 Na15 64.2(5)
Na13 C140 O14 Na14 110.2(9)
Na13 C140 O14 Na15 -133.0(6)
Na15 C140 C141 Na13 -23.6(10)
Na15 C140 O14 Na13 133.0(6)
Na15 C140 O14 Na14 -116.7(9)
Na16 C110 C113 Na12 -51.9(5)
Na16 C110 O11 Na11 -112.3(8)
Na16 C110 O11 Na12 131.7(6)
Na16 C150 O15 Na14 -137.1(6)
Na16 C150 O15 Na15 106.0(8)
Na22 C230 O23 Na23 108.2(9)
Na22 C230 O23 Na24 -141.3(6)
Na24 C230 C231 Na22 -2.2(13)
Na24 C230 O23 Na22 141.3(6)
Na24 C230 O23 Na23 -110.5(10)
Na25 C240 C241 Na23 61.9(4)
Na25 C240 O24 Na23 -133.4(6)
Na25 C240 O24 Na24 106.2(8)
Na26 C250 O25 Na24 139.4(7)
Na26 C250 O25 Na25 -107.1(8)
Na30 C320 O32 Na31 104.1(7)
Na30 C320 O32 Na32 -147.3(7)
Na31 C330 C333 Na33 -42.1(8)
Na31 C330 O33 Na32 -106.3(8)
Na31 C330 O33 Na33 138.8(6)
Na32 C340 C343 Na34 20.4(11)
Na32 C340 O34 Na33 117.2(9)
Na32 C340 O34 Na34 -133.5(6)
Na34 C340 C341 Na32 -65.4(4)
Na34 C340 O34 Na32 133.5(6)
Na34 C340 O34 Na33 -109.3(9)
Na35 C310 C312 Na31 -47.5(8)
Na35 C310 O31 Na30 -112.0(8)
Na35 C310 O31 Na31 132.9(6)
Na35 C350 O35 Na33 -142.3(6)
Na35 C350 O35 Na34 105.0(7)
Na41 C420 C423 Na43 0.5(11)
Na41 C420 O42 Na42 115.3(9)
Na41 C420 O42 Na43 -136.3(5)
Na42 C410 C412 Na46 28.5(8)
Na42 C410 O41 Na41 115.2(9)
Na42 C410 O41 Na46 -134.6(6)
Na43 C420 O42 Na41 136.3(5)
Na43 C420 O42 Na42 -108.3(9)
Na43 C440 C443 Na45 42.9(6)
Na43 C440 O44 Na44 117.5(9)
Na43 C440 O44 Na45 -130.3(6)
Na45 C440 C441 Na43 -47.4(7)
Na45 C440 O44 Na43 130.3(6)
Na45 C440 O44 Na44 -112.1(9)
Na46 C410 C413 Na42 -62.0(4)
Na46 C410 O41 Na41 -110.2(8)
Na46 C410 O41 Na42 134.6(6)
Na51 C560 O56 Na55 155.1(8)
Na51 C560 O56 Na56 -99.3(6)
Na52 C531 C530 C532 -137.7(7)
Na52 C531 C530 C533 104.4(6)
Na52 C531 C530 O53 -17.0(6)
Na52 C531 C530 Na54 2.4(12)
Na52 C530 O53 Na53 -106.7(8)
Na52 C530 O53 Na54 143.2(6)
Na53 C540 C543 Na55 26.2(10)
Na53 C540 O54 Na54 113.2(9)
Na53 C540 O54 Na55 -133.7(6)
Na54 C530 O53 Na52 -143.2(6)
Na54 C530 O53 Na53 110.1(9)
Na56 C510 O51 Na51 -108.9(8)
Na56 C510 O51 Na52 132.3(7)
Na56 C550 C552 Na54 28.3(10)
Na56 C550 O55 Na54 -133.4(7)
Na56 C550 O55 Na55 109.8(9)
